data_7711491
loop_
_publ_author_name
'Liu, Xiaodong'
'Zhao, Chen'
'Wu, Jinjiang'
'Zhu, Zhenhua'
'Tang, Jinkui'

_publ_section_title
;
 Air-stable chiral double-decker Dy(III) macrocycle with fluoride ion as
 sole axial ligand
;
_journal_name_full 'Dalton Transactions'
_journal_paper_doi 10.1039/D2DT02902B
_journal_year 2022
_chemical_absolute_configuration ad
_chemical_formula_moiety 'C84 H68 Dy2 F4 N12, 2(C24 H20 B), 4(C H2 Cl2)'
_chemical_formula_sum 'C136 H116 B2 Cl8 Dy2 F4 N12'
_chemical_formula_weight 2624.62
_space_group_crystal_system orthorhombic
_space_group_IT_number 19
_space_group_name_Hall 'P 2ac 2ab'
_space_group_name_H-M_alt 'P 21 21 21'
_atom_sites_solution_hydrogens geom
_atom_sites_solution_primary iterative
_audit_creation_date 2022-09-30
_audit_creation_method
;
Olex2 1.3
(compiled 2020.11.12 svn.r5f609507 for OlexSys, GUI svn.r6408)
;
_audit_update_record
;
2022-10-01 deposited with the CCDC.	2022-10-14 downloaded from the CCDC.
;
_cell_angle_alpha 90
_cell_angle_beta 90
_cell_angle_gamma 90
_cell_formula_units_Z 4
_cell_length_a 17.2123(5)
_cell_length_b 25.8184(6)
_cell_length_c 27.5581(8)
_cell_measurement_reflns_used 9985
_cell_measurement_temperature 180.0
_cell_measurement_theta_max 24.971
_cell_measurement_theta_min 2.366
_cell_volume 12246.7(6)
_computing_cell_refinement 'SAINT V8.40A (Bruker, 2019)'
_computing_data_reduction 'SAINT V8.40A (Bruker, 2019)'
_computing_molecular_graphics 'Olex2 1.3 (Dolomanov et al., 2009)'
_computing_publication_material 'Olex2 1.3 (Dolomanov et al., 2009)'
_computing_structure_refinement 'SHELXL 2018/3 (Sheldrick, 2015)'
_computing_structure_solution 'olex2.solve 1.3 (Bourhis et al., 2015)'
_diffrn_ambient_temperature 180.0
_diffrn_measured_fraction_theta_full 0.999
_diffrn_measured_fraction_theta_max 0.999
_diffrn_measurement_device_type 'CCD area detector'
_diffrn_measurement_method 'phi and omega scans'
_diffrn_radiation_monochromator graphite
_diffrn_radiation_type MoK\a
_diffrn_radiation_wavelength 0.71073
_diffrn_reflns_av_R_equivalents 0.1061
_diffrn_reflns_av_unetI/netI 0.0887
_diffrn_reflns_Laue_measured_fraction_full 0.999
_diffrn_reflns_Laue_measured_fraction_max 0.999
_diffrn_reflns_limit_h_max 20
_diffrn_reflns_limit_h_min -20
_diffrn_reflns_limit_k_max 29
_diffrn_reflns_limit_k_min -30
_diffrn_reflns_limit_l_max 32
_diffrn_reflns_limit_l_min -32
_diffrn_reflns_number 91773
_diffrn_reflns_point_group_measured_fraction_full 0.998
_diffrn_reflns_point_group_measured_fraction_max 0.998
_diffrn_reflns_theta_full 25.051
_diffrn_reflns_theta_max 25.051
_diffrn_reflns_theta_min 1.972
_diffrn_source_current 1.4
_diffrn_source_power 0.07
_diffrn_source_voltage 50.0
_exptl_absorpt_coefficient_mu 1.447
_exptl_absorpt_correction_T_max 0.7452
_exptl_absorpt_correction_T_min 0.6789
_exptl_absorpt_correction_type multi-scan
_exptl_absorpt_process_details
;
SADABS-2016/2 (Bruker,2016/2) was used for absorption correction.
wR2(int) was 0.0920 before and 0.0833 after correction.
The Ratio of minimum to maximum transmission is 0.9110.
The \l/2 correction factor is Not present.
;
_exptl_crystal_colour colourless
_exptl_crystal_colour_primary colourless
_exptl_crystal_density_diffrn 1.424
_exptl_crystal_description block
_exptl_crystal_F_000 5320
_exptl_crystal_size_max 0.05
_exptl_crystal_size_mid 0.03
_exptl_crystal_size_min 0.02
_refine_diff_density_max 1.355
_refine_diff_density_min -1.144
_refine_diff_density_rms 0.116
_refine_ls_abs_structure_details
;
 Flack x determined using 5978 quotients [(I+)-(I-)]/[(I+)+(I-)]
 (Parsons, Flack and Wagner, Acta Cryst. B69 (2013) 249-259).
;
_refine_ls_abs_structure_Flack 0.002(6)
_refine_ls_extinction_coef 0.00061(7)
_refine_ls_extinction_expression Fc^*^=kFc[1+0.001xFc^2^\l^3^/sin(2\q)]^-1/4^
_refine_ls_extinction_method 'SHELXL-2018/3 (Sheldrick 2018)'
_refine_ls_goodness_of_fit_ref 1.065
_refine_ls_hydrogen_treatment constr
_refine_ls_matrix_type full
_refine_ls_number_parameters 1464
_refine_ls_number_reflns 21639
_refine_ls_number_restraints 93
_refine_ls_restrained_S_all 1.068
_refine_ls_R_factor_all 0.0877
_refine_ls_R_factor_gt 0.0544
_refine_ls_shift/su_max 0.003
_refine_ls_shift/su_mean 0.000
_refine_ls_structure_factor_coef Fsqd
_refine_ls_weighting_details 'w=1/[\s^2^(Fo^2^)+(0.0525P)^2^+20.2933P] where P=(Fo^2^+2Fc^2^)/3'
_refine_ls_weighting_scheme calc
_refine_ls_wR_factor_gt 0.1173
_refine_ls_wR_factor_ref 0.1403
_reflns_Friedel_coverage 0.848
_reflns_Friedel_fraction_full 0.997
_reflns_Friedel_fraction_max 0.997
_reflns_number_gt 16468
_reflns_number_total 21639
_reflns_threshold_expression 'I > 2\s(I)'
_cod_data_source_file d2dt02902b2.cif
_cod_data_source_block 1
_cod_database_code 7711491
_shelx_shelxl_version_number 2018/3
_shelx_space_group_comment
;
The symmetry employed for this shelxl refinement is uniquely defined
by the following loop, which should always be used as a source of
symmetry information in preference to the above space-group names.
They are only intended as comments.
;
_shelx_estimated_absorpt_t_max 0.972
_shelx_estimated_absorpt_t_min 0.931
_olex2_refinement_description
;
1. Fixed Uiso
 At 1.2 times of:
  All C(H) groups, All C(H,H) groups, All C(H,H,H,H) groups
2. Restrained distances
 Cl5-C67
 1.77 with sigma of 0.02
 Cl3-C67 = Cl5-C67
 1.771 with sigma of 0.01
 Cl3-C67
 1.78 with sigma of 0.02
 Cl3-Cl5
 2.916 with sigma of 0.03
 Cl6-C135
 1.78 with sigma of 0.02
 Cl6-C135 = Cl7-C135
 1.771 with sigma of 0.01
 Cl6-Cl7
 2.916 with sigma of 0.03
 Cl7-C135
 1.77 with sigma of 0.02
 Cl3-Cl5
 2.92 with sigma of 0.04
 Cl6-Cl7
 2.92 with sigma of 0.04
 Cl5-C67 \\sim Cl5A-C67
 with sigma of 0.02
3. Uiso/Uaniso restraints and constraints
Cl3 \\sim Cl5 \\sim C67: within 2A with sigma of 0.04 and sigma for terminal
atoms of 0.08 within 2A
Cl6 \\sim Cl7 \\sim C135: within 2A with sigma of 0.04 and sigma for terminal
atoms of 0.08 within 2A
Uanis(C61) \\sim Ueq: with sigma of 0.01 and sigma for terminal atoms of 0.02
Uanis(C31) \\sim Ueq: with sigma of 0.01 and sigma for terminal atoms of 0.02
Uanis(C21) \\sim Ueq, Uanis(C83) \\sim Ueq, Uanis(C41) \\sim Ueq: with sigma of
0.01 and sigma for terminal atoms of 0.02
Uanis(C131) \\sim Ueq: with sigma of 0.01 and sigma for terminal atoms of 0.02
Uanis(C15) \\sim Ueq: with sigma of 0.01 and sigma for terminal atoms of 0.02
4. Rigid body (RIGU) restrains
 Cl3, Cl5, C67
 with sigma for 1-2 distances of 0.004 and sigma for 1-3 distances of 0.004
 Cl6, Cl7, C135
 with sigma for 1-2 distances of 0.004 and sigma for 1-3 distances of 0.004
5. Others
 Sof(H67C)=Sof(H67D)=Sof(Cl5A)=1-FVAR(1)
 Sof(Cl5)=Sof(H67A)=Sof(H67B)=FVAR(1)
6.a Ternary CH refined with riding coordinates:
 C1(H1), C6(H6), C16(H16), C28(H28), C36(H36), C38(H38), C44(H44), C56(H56)
6.b Secondary CH2 refined with riding coordinates:
 C33(H33A,H33B), C133(H13A,H13B), C67(H67A,H67B), C67(H67C,H67D), C135(H13C,
 H13D)
6.c Aromatic/amide H refined with riding coordinates:
 C12(H12), C20(H20), C24(H24), C26(H26), C30(H30), C32(H32), C40(H40),
 C42(H42), C46(H46), C48(H48), C52(H52), C54(H54), C62(H62), C68(H68), C74(H74),
  C76(H76), C78(H78), C80(H80), C82(H82), C84(H84), C86(H86), C88(H88),
 C90(H90), C92(H92), C94(H94), C96(H96), C100(H100), C102(H102), C104(H104),
 C106(H106), C110(H110), C112(H112), C114(H114), C116(H116), C118(H118),
 C120(H120), C124(H124), C126(H126), C130(H130), C132(H132), C134(H134),
 C136(H136), C17(H17), C69(H69), C35(H35), C71(H71), C9(H9), C73(H73), C37(H37),
  C75(H75), C19(H19), C77(H77), C39(H39), C79(H79), C5(H5), C81(H81), C41(H41),
 C83(H83), C21(H21), C85(H85), C87(H87), C11(H11), C89(H89), C91(H91), C23(H23),
  C93(H93), C47(H47), C3(H3), C97(H97), C49(H49), C99(H99), C25(H25),
 C101(H101), C51(H51), C103(H103), C13(H13), C105(H105), C53(H53), C107(H107),
 C109(H109), C111(H111), C7(H7), C113(H113), C57(H57), C115(H115), C29(H29),
 C117(H117), C59(H59), C119(H119), C15(H15), C121(H121), C61(H61), C123(H123),
 C31(H31), C125(H125), C63(H63), C2(H2), C129(H129), C65(H65), C131(H131)
6.d Fitted hexagon refined as free rotating group:
 C41(C83,C21,C85,C43,C87), C31(C125,C63,C127,C2,C129)
;
_smtbx_masks_special_details
;
A solvent mask was calculated and 132 electrons were 
found in a volume of 676\%A^3^ in 2 voids per unit cell. 
This is consistent with the presence of 
2[H2O] per Asymmetric Unit 
which account for 80 electrons 
per unit cell.
;
_smtbx_masks_void_probe_radius 1.2
_smtbx_masks_void_truncation_radius 1.2
_olex2_submission_special_instructions 'No special instructions were received'

loop_
_space_group_symop_operation_xyz
'x, y, z'
'-x+1/2, -y, z+1/2'
'-x, y+1/2, -z+1/2'
'x+1/2, -y+1/2, -z'

loop_
_atom_site_label
_atom_site_type_symbol
_atom_site_fract_x
_atom_site_fract_y
_atom_site_fract_z
_atom_site_U_iso_or_equiv
_atom_site_adp_type
_atom_site_occupancy
_atom_site_site_symmetry_order
_atom_site_calc_flag
_atom_site_refinement_flags_posn
_atom_site_refinement_flags_adp
_atom_site_refinement_flags_occupancy
_atom_site_disorder_assembly
_atom_site_disorder_group
F3 F 0.3064(4) 0.2622(2) 0.7510(3) 0.0375(19) Uani 1 1 d . . . . .
Dy1 Dy 0.38037(3) 0.19250(2) 0.73165(2) 0.02978(15) Uani 1 1 d . . . . .
F2 F 0.4482(4) 0.2672(2) 0.7405(3) 0.0359(18) Uani 1 1 d . . . . .
Dy2 Dy 0.37351(4) 0.33709(2) 0.75860(2) 0.02970(15) Uani 1 1 d . . . . .
F4 F 0.3670(5) 0.4172(3) 0.7720(2) 0.0482(18) Uani 1 1 d . . . . .
F1 F 0.3897(4) 0.1060(3) 0.7192(2) 0.051(2) Uani 1 1 d . . . . .
N3 N 0.3399(6) 0.2138(4) 0.6407(4) 0.034(2) Uani 1 1 d . . . . .
N2 N 0.2362(6) 0.1746(4) 0.7020(4) 0.033(2) Uani 1 1 d . . . . .
N6 N 0.4207(5) 0.1792(4) 0.8227(4) 0.032(2) Uani 1 1 d . . . . .
N11 N 0.4914(6) 0.3585(4) 0.8178(4) 0.036(3) Uani 1 1 d . . . . .
N10 N 0.5122(6) 0.3661(4) 0.7212(4) 0.035(3) Uani 1 1 d . . . . .
N5 N 0.5277(5) 0.1724(4) 0.7536(4) 0.035(2) Uani 1 1 d . . . . .
N7 N 0.2334(6) 0.3420(4) 0.8001(3) 0.029(2) Uani 1 1 d . . . . .
N12 N 0.3590(6) 0.3177(4) 0.8524(3) 0.033(2) Uani 1 1 d . . . . .
C1 C 0.4995(6) 0.1953(5) 0.8384(4) 0.033(3) Uani 1 1 d . . . . .
H1 H 0.503555 0.233706 0.834420 0.039 Uiso 1 1 calc R U . . .
N4 N 0.4818(6) 0.1794(4) 0.6611(4) 0.035(2) Uani 1 1 d . . . . .
N8 N 0.2542(6) 0.3714(4) 0.7078(4) 0.033(2) Uani 1 1 d . . . . .
N9 N 0.3916(6) 0.3532(4) 0.6639(3) 0.032(2) Uani 1 1 d . . . . .
C4 C 0.5211(8) 0.1819(5) 0.8911(5) 0.040(3) Uani 1 1 d . . . . .
C6 C 0.5581(7) 0.1701(5) 0.8045(4) 0.036(3) Uani 1 1 d . . . . .
H6 H 0.562721 0.132769 0.813793 0.043 Uiso 1 1 calc R U . . .
C8 C 0.1845(7) 0.3794(5) 0.7286(4) 0.033(3) Uani 1 1 d . . . . .
C10 C 0.5505(7) 0.1594(5) 0.6702(5) 0.037(3) Uani 1 1 d . . . . .
C12 C 0.5748(7) 0.1592(5) 0.7210(5) 0.042(3) Uani 1 1 d . . . . .
H12 H 0.626169 0.149073 0.729343 0.051 Uiso 1 1 calc R U . . .
C14 C 0.4742(7) 0.3521(5) 0.5864(4) 0.034(3) Uani 1 1 d . . . . .
C16 C 0.4655(7) 0.3414(5) 0.6404(4) 0.032(3) Uani 1 1 d . . . . .
H16 H 0.473936 0.303363 0.644714 0.038 Uiso 1 1 calc R U . . .
N1 N 0.2816(5) 0.1479(4) 0.7913(4) 0.032(2) Uani 1 1 d . . . . .
C18 C 0.2633(7) 0.3879(5) 0.6613(4) 0.030(3) Uani 1 1 d . . . . .
C20 C 0.4084(7) 0.3347(5) 0.8832(4) 0.039(3) Uani 1 1 d . . . . .
H20 H 0.398725 0.331545 0.917043 0.047 Uiso 1 1 calc R U . . .
C22 C 0.2144(7) 0.1294(5) 0.7752(4) 0.037(3) Uani 1 1 d . . . . .
C24 C 0.6015(8) 0.1413(5) 0.6342(5) 0.051(4) Uani 1 1 d . . . . .
H24 H 0.650940 0.127551 0.642571 0.061 Uiso 1 1 calc R U . . .
C26 C 0.3774(8) 0.1548(5) 0.8523(4) 0.038(3) Uani 1 1 d . . . . .
H26 H 0.394529 0.148603 0.884578 0.045 Uiso 1 1 calc R U . . .
C28 C 0.5305(7) 0.3683(5) 0.6688(5) 0.036(3) Uani 1 1 d . . . . .
H28 H 0.531834 0.405489 0.658765 0.043 Uiso 1 1 calc R U . . .
C30 C 0.0347(8) 0.2730(6) 0.6992(6) 0.056(4) Uani 1 1 d . . . . .
H30 H 0.025067 0.298725 0.723079 0.067 Uiso 1 1 calc R U . . .
C32 C 0.3386(7) 0.3779(5) 0.6399(5) 0.038(3) Uani 1 1 d . . . . .
H32 H 0.349232 0.389516 0.607895 0.045 Uiso 1 1 calc R U . . .
C34 C 0.2367(8) 0.2437(5) 0.5794(5) 0.037(3) Uani 1 1 d . . . . .
C36 C 0.2583(7) 0.2327(5) 0.6320(5) 0.033(3) Uani 1 1 d . . . . .
H36 H 0.251378 0.265537 0.650661 0.040 Uiso 1 1 calc R U . . .
C38 C 0.2159(8) 0.3258(5) 0.8513(4) 0.037(3) Uani 1 1 d . . . . .
H38 H 0.211912 0.357806 0.871616 0.045 Uiso 1 1 calc R U . . .
C40 C 0.1091(8) 0.2521(5) 0.6936(5) 0.047(4) Uani 1 1 d . . . . .
H40 H 0.150636 0.264064 0.713350 0.056 Uiso 1 1 calc R U . . .
C42 C 0.1222(9) 0.4042(4) 0.7050(4) 0.040(3) Uani 1 1 d . . . . .
H42 H 0.073208 0.408172 0.720346 0.048 Uiso 1 1 calc R U . . .
C44 C 0.2036(7) 0.1920(5) 0.6541(4) 0.031(3) Uani 1 1 d . . . . .
H44 H 0.201208 0.161523 0.631799 0.037 Uiso 1 1 calc R U . . .
C46 C 0.4748(8) 0.4023(6) 0.5693(5) 0.046(3) Uani 1 1 d . . . . .
H46 H 0.470803 0.430441 0.591285 0.055 Uiso 1 1 calc R U . . .
C48 C 0.1764(7) 0.3621(5) 0.7776(5) 0.035(3) Uani 1 1 d . . . . .
H48 H 0.127733 0.365591 0.793553 0.042 Uiso 1 1 calc R U . . .
C50 C 0.1218(8) 0.2144(5) 0.6596(4) 0.037(3) Uani 1 1 d . . . . .
C52 C 0.5665(8) 0.3811(6) 0.7496(4) 0.045(4) Uani 1 1 d . . . . .
H52 H 0.614720 0.392095 0.736359 0.054 Uiso 1 1 calc R U . . .
C54 C 0.3825(8) 0.2015(5) 0.6056(4) 0.040(3) Uani 1 1 d . . . . .
H54 H 0.364256 0.205644 0.573298 0.048 Uiso 1 1 calc R U . . .
C56 C 0.2866(7) 0.2938(5) 0.8698(4) 0.032(3) Uani 1 1 d . . . . .
H56 H 0.283042 0.258710 0.854544 0.038 Uiso 1 1 calc R U . . .
C58 C 0.1426(7) 0.2959(5) 0.8572(4) 0.036(3) Uani 1 1 d . . . . .
C60 C 0.5556(8) 0.3817(5) 0.8019(5) 0.041(3) Uani 1 1 d . . . . .
C62 C 0.1330(9) 0.2490(5) 0.8337(5) 0.047(3) Uani 1 1 d . . . . .
H62 H 0.172911 0.235947 0.813224 0.057 Uiso 1 1 calc R U . . .
C64 C 0.4792(8) 0.3586(5) 0.8660(4) 0.037(3) Uani 1 1 d . . . . .
C66 C 0.2785(8) 0.2863(6) 0.9248(5) 0.041(3) Uani 1 1 d . . . . .
C68 C 0.0827(8) 0.3166(6) 0.8857(5) 0.042(3) Uani 1 1 d . . . . .
H68 H 0.088222 0.349602 0.900588 0.051 Uiso 1 1 calc R U . . .
C70 C 0.3015(7) 0.1365(5) 0.8367(5) 0.039(3) Uani 1 1 d . . . . .
C72 C 0.0097(7) 0.0376(5) 0.7292(6) 0.043(3) Uani 1 1 d . . . . .
C74 C 0.0473(8) -0.1076(5) 0.6955(5) 0.046(3) Uani 1 1 d . . . . .
H74 H 0.010755 -0.110088 0.669773 0.056 Uiso 1 1 calc R U . . .
C76 C 0.1926(7) 0.1448(5) 0.7258(5) 0.036(3) Uani 1 1 d . . . . .
H76 H 0.145790 0.132286 0.711744 0.043 Uiso 1 1 calc R U . . .
C78 C 0.2286(10) 0.2943(6) 0.5651(6) 0.061(5) Uani 1 1 d . . . . .
H78 H 0.234905 0.321536 0.587946 0.073 Uiso 1 1 calc R U . . .
C80 C 0.2247(9) 0.2052(6) 0.5461(5) 0.051(4) Uani 1 1 d . . . . .
H80 H 0.230167 0.170161 0.556106 0.061 Uiso 1 1 calc R U . . .
C82 C 0.2056(8) 0.4145(5) 0.6358(5) 0.041(3) Uani 1 1 d . . . . .
H82 H 0.214882 0.426662 0.603806 0.049 Uiso 1 1 calc R U . . .
C84 C 0.1352(8) 0.4227(5) 0.6580(5) 0.041(3) Uani 1 1 d . . . . .
H84 H 0.095326 0.440967 0.641448 0.049 Uiso 1 1 calc R U . . .
C86 C 0.0062(9) 0.2402(6) 0.8690(6) 0.056(4) Uani 1 1 d . . . . .
H86 H -0.040113 0.220715 0.873355 0.068 Uiso 1 1 calc R U . . .
C88 C 0.6105(8) 0.4038(6) 0.8323(5) 0.058(4) Uani 1 1 d . . . . .
H88 H 0.656065 0.419157 0.819264 0.070 Uiso 1 1 calc R U . . .
C90 C 0.2664(9) 0.3273(7) 0.9567(5) 0.053(4) Uani 1 1 d . . . . .
H90 H 0.262198 0.361447 0.944184 0.064 Uiso 1 1 calc R U . . .
C92 C 0.4802(9) 0.3108(6) 0.5546(5) 0.051(4) Uani 1 1 d . . . . .
H92 H 0.480110 0.276255 0.566363 0.062 Uiso 1 1 calc R U . . .
C94 C 0.1207(8) -0.0586(5) 0.7507(4) 0.045(3) Uani 1 1 d . . . . .
H94 H 0.135686 -0.026280 0.764299 0.053 Uiso 1 1 calc R U . . .
C96 C 0.5781(8) 0.1439(6) 0.5865(5) 0.048(4) Uani 1 1 d . . . . .
H96 H 0.611146 0.131400 0.561500 0.058 Uiso 1 1 calc R U . . .
C98 C 0.4847(8) 0.5362(6) 1.0469(5) 0.045(3) Uani 1 1 d . . . . .
C100 C 0.5313(8) 0.3807(6) 0.8994(5) 0.044(3) Uani 1 1 d . . . . .
H100 H 0.520350 0.379916 0.933189 0.052 Uiso 1 1 calc R U . . .
C102 C 0.1646(8) 0.0989(5) 0.8026(5) 0.046(4) Uani 1 1 d . . . . .
H102 H 0.118313 0.085304 0.788824 0.056 Uiso 1 1 calc R U . . .
C104 C -0.0458(9) 0.1115(6) 0.7971(7) 0.065(5) Uani 1 1 d . . . . .
H104 H -0.063121 0.136353 0.820054 0.078 Uiso 1 1 calc R U . . .
C106 C 0.0005(8) 0.0898(5) 0.7174(6) 0.049(4) Uani 1 1 d . . . . .
H106 H 0.013862 0.100719 0.685535 0.059 Uiso 1 1 calc R U . . .
C108 C 0.0661(7) -0.0592(5) 0.7122(5) 0.040(3) Uani 1 1 d . . . . .
C110 C 0.5981(9) 0.4033(6) 0.8826(5) 0.057(4) Uani 1 1 d . . . . .
H110 H 0.634729 0.418126 0.904234 0.069 Uiso 1 1 calc R U . . .
C112 C 0.4881(11) 0.5187(7) 0.8526(6) 0.066(5) Uani 1 1 d . . . . .
H112 H 0.498702 0.522917 0.818985 0.079 Uiso 1 1 calc R U . . .
C114 C 0.5081(9) 0.1642(6) 0.5752(5) 0.052(4) Uani 1 1 d . . . . .
H114 H 0.491474 0.167235 0.542457 0.063 Uiso 1 1 calc R U . . .
C116 C 0.5225(9) 0.5339(6) 0.9361(6) 0.053(4) Uani 1 1 d . . . . .
H116 H 0.558649 0.548716 0.958132 0.063 Uiso 1 1 calc R U . . .
C118 C 0.5555(9) 0.1196(6) 0.9533(5) 0.058(4) Uani 1 1 d . . . . .
H118 H 0.566191 0.084815 0.962444 0.070 Uiso 1 1 calc R U . . .
C120 C -0.1176(9) -0.0186(5) 0.6772(6) 0.054(4) Uani 1 1 d . . . . .
H120 H -0.120709 -0.011497 0.710960 0.065 Uiso 1 1 calc R U . . .
C122 C 0.3541(8) 0.4920(5) 1.0272(5) 0.043(3) Uani 1 1 d . . . . .
C124 C 0.5360(8) 0.1320(6) 0.9050(5) 0.047(4) Uani 1 1 d . . . . .
H124 H 0.533144 0.105064 0.881531 0.057 Uiso 1 1 calc R U . . .
C126 C 0.5332(8) 0.5254(6) 1.0870(5) 0.050(4) Uani 1 1 d . . . . .
H126 H 0.545495 0.490343 1.094003 0.060 Uiso 1 1 calc R U . . .
C128 C 0.4597(7) 0.1810(5) 0.6146(4) 0.035(3) Uani 1 1 d . . . . .
C130 C 0.0628(8) 0.1987(6) 0.6305(5) 0.049(4) Uani 1 1 d . . . . .
H130 H 0.073085 0.173037 0.606641 0.059 Uiso 1 1 calc R U . . .
C132 C -0.0259(9) 0.2556(6) 0.6689(6) 0.060(5) Uani 1 1 d . . . . .
H132 H -0.076698 0.269427 0.672534 0.071 Uiso 1 1 calc R U . . .
C134 C 0.0144(9) 0.2876(7) 0.8917(5) 0.056(4) Uani 1 1 d . . . . .
H134 H -0.026427 0.300596 0.911400 0.067 Uiso 1 1 calc R U . . .
C136 C 0.4654(10) 0.5887(6) 1.0415(5) 0.057(4) Uani 1 1 d . . . . .
H136 H 0.429629 0.597987 1.016761 0.069 Uiso 1 1 calc R U . . .
C17 C 0.2053(10) 0.2154(7) 0.4989(6) 0.063(5) Uani 1 1 d . . . . .
H17 H 0.197782 0.188015 0.476294 0.076 Uiso 1 1 calc R U . . .
C69 C 0.2535(8) 0.1085(6) 0.8678(6) 0.055(4) Uani 1 1 d . . . . .
H69 H 0.268062 0.102886 0.900630 0.066 Uiso 1 1 calc R U . . .
C35 C 0.1528(8) -0.1032(6) 0.7690(5) 0.057(4) Uani 1 1 d . . . . .
H35 H 0.189696 -0.101188 0.794497 0.068 Uiso 1 1 calc R U . . .
C71 C -0.0113(8) 0.0245(5) 0.7761(6) 0.049(4) Uani 1 1 d . . . . .
H71 H -0.006989 -0.010633 0.785822 0.059 Uiso 1 1 calc R U . . .
C9 C -0.1860(9) -0.0288(7) 0.6525(8) 0.067(5) Uani 1 1 d . . . . .
H9 H -0.234464 -0.027865 0.668949 0.081 Uiso 1 1 calc R U . . .
C73 C 0.4861(11) 0.3206(7) 0.5053(6) 0.069(5) Uani 1 1 d . . . . .
H73 H 0.490958 0.292352 0.483463 0.083 Uiso 1 1 calc R U . . .
C37 C 0.1839(8) 0.0888(6) 0.8501(6) 0.055(4) Uani 1 1 d . . . . .
H37 H 0.150546 0.068829 0.870251 0.066 Uiso 1 1 calc R U . . .
C75 C 0.1492(9) 0.0688(6) 0.5827(6) 0.061(4) Uani 1 1 d . . . . .
H75 H 0.136545 0.088365 0.554627 0.073 Uiso 1 1 calc R U . . .
C19 C 0.2770(14) 0.2296(8) 0.9941(7) 0.092(7) Uani 1 1 d . . . . .
H19 H 0.279195 0.195452 1.006946 0.110 Uiso 1 1 calc R U . . .
C77 C 0.2109(13) 0.3055(7) 0.5168(6) 0.084(6) Uani 1 1 d . . . . .
H77 H 0.208974 0.340528 0.506279 0.101 Uiso 1 1 calc R U . . .
C39 C -0.0115(9) 0.2183(6) 0.6340(6) 0.059(4) Uani 1 1 d . . . . .
H39 H -0.051659 0.206515 0.613113 0.071 Uiso 1 1 calc R U . . .
C79 C 0.5634(9) 0.5639(8) 1.1165(6) 0.073(6) Uani 1 1 d . . . . .
H79 H 0.597794 0.554760 1.142052 0.088 Uiso 1 1 calc R U . . .
C5 C 0.0650(9) 0.2209(6) 0.8401(6) 0.061(4) Uani 1 1 d . . . . .
H5 H 0.058891 0.188326 0.824490 0.073 Uiso 1 1 calc R U . . .
C81 C 0.5249(10) 0.2196(7) 0.9255(6) 0.063(5) Uani 1 1 d . . . . .
H81 H 0.514814 0.254606 0.916816 0.075 Uiso 1 1 calc R U . . .
C41 C 0.6942(7) 0.2709(3) 0.6592(4) 0.084(6) Uani 1 1 d G U . . .
H41 H 0.704276 0.236051 0.668451 0.101 Uiso 1 1 calc R U . . .
C83 C 0.7504(5) 0.2991(5) 0.6345(4) 0.080(5) Uani 1 1 d G U . . .
H83 H 0.798924 0.283603 0.626851 0.096 Uiso 1 1 calc R U . . .
C21 C 0.7356(5) 0.3500(5) 0.6210(4) 0.073(5) Uani 1 1 d G U . . .
H21 H 0.774050 0.369347 0.604144 0.088 Uiso 1 1 calc R U . . .
C85 C 0.6646(5) 0.3727(3) 0.6323(3) 0.059(5) Uani 1 1 d G . . . .
H85 H 0.654528 0.407538 0.623037 0.071 Uiso 1 1 calc R U . . .
C43 C 0.6084(4) 0.3445(4) 0.6570(3) 0.044(3) Uani 1 1 d G . . . .
C87 C 0.6232(6) 0.2935(4) 0.6705(4) 0.063(4) Uani 1 1 d G . . . .
H87 H 0.584753 0.274242 0.687344 0.076 Uiso 1 1 calc R U . . .
C11 C -0.0273(9) 0.1264(6) 0.7497(6) 0.059(4) Uani 1 1 d . . . . .
H11 H -0.033737 0.161348 0.739753 0.071 Uiso 1 1 calc R U . . .
C89 C 0.2973(9) 0.5218(6) 1.0034(6) 0.054(4) Uani 1 1 d . . . . .
H89 H 0.312001 0.541027 0.975472 0.065 Uiso 1 1 calc R U . . .
C45 C 0.4891(8) 0.4367(5) 1.0191(5) 0.044(3) Uani 1 1 d . . . . .
C91 C -0.0385(9) 0.0608(7) 0.8097(7) 0.067(5) Uani 1 1 d . . . . .
H91 H -0.052084 0.049926 0.841539 0.080 Uiso 1 1 calc R U . . .
C23 C 0.1967(12) 0.2671(7) 0.4848(6) 0.077(6) Uani 1 1 d . . . . .
H23 H 0.180742 0.275150 0.452660 0.092 Uiso 1 1 calc R U . . .
C93 C 0.0915(8) 0.0491(5) 0.6118(5) 0.048(4) Uani 1 1 d . . . . .
H93 H 0.039180 0.055649 0.602768 0.058 Uiso 1 1 calc R U . . .
C47 C 0.3271(9) 0.4649(6) 1.0695(6) 0.054(4) Uani 1 1 d . . . . .
H47 H 0.362844 0.445111 1.088036 0.065 Uiso 1 1 calc R U . . .
C95 C 0.1045(8) 0.0200(5) 0.6538(5) 0.045(3) Uani 1 1 d . . . . .
C3 C 0.2859(10) 0.2373(6) 0.9441(6) 0.063(5) Uani 1 1 d . . . . .
H3 H 0.296923 0.208715 0.923428 0.075 Uiso 1 1 calc R U . . .
C97 C 0.6122(12) 0.3855(7) 1.0209(5) 0.076(6) Uani 1 1 d . . . . .
H97 H 0.667418 0.385176 1.020177 0.091 Uiso 1 1 calc R U . . .
C49 C 0.5335(11) 0.5406(7) 0.8871(6) 0.066(5) Uani 1 1 d . . . . .
H49 H 0.575522 0.561800 0.876827 0.079 Uiso 1 1 calc R U . . .
C99 C 0.2654(13) 0.2704(8) 1.0247(7) 0.082(6) Uani 1 1 d . . . . .
H99 H 0.260687 0.264638 1.058607 0.098 Uiso 1 1 calc R U . . .
C25 C 0.2281(10) 0.0596(7) 0.5952(7) 0.070(5) Uani 1 1 d . . . . .
H25 H 0.269243 0.071319 0.574990 0.084 Uiso 1 1 calc R U . . .
C101 C 0.2604(9) 0.3192(8) 1.0066(6) 0.066(5) Uani 1 1 d . . . . .
H101 H 0.252915 0.347777 1.027799 0.079 Uiso 1 1 calc R U . . .
C51 C 0.5705(9) 0.4326(6) 1.0166(5) 0.055(4) Uani 1 1 d . . . . .
H51 H 0.599457 0.463500 1.011761 0.066 Uiso 1 1 calc R U . . .
C103 C 0.0775(9) -0.1522(6) 0.7135(5) 0.053(4) Uani 1 1 d . . . . .
H103 H 0.061237 -0.184520 0.700407 0.064 Uiso 1 1 calc R U . . .
C13 C -0.1827(11) -0.0400(6) 0.6048(8) 0.072(6) Uani 1 1 d . . . . .
H13 H -0.229145 -0.048120 0.587796 0.087 Uiso 1 1 calc R U . . .
C105 C 0.4812(9) 0.4116(6) 0.5195(6) 0.056(4) Uani 1 1 d . . . . .
H105 H 0.482683 0.446063 0.507431 0.067 Uiso 1 1 calc R U . . .
C53 C 0.1319(10) -0.1513(5) 0.7506(5) 0.054(4) Uani 1 1 d . . . . .
H53 H 0.154005 -0.182317 0.763000 0.065 Uiso 1 1 calc R U . . .
C107 C 0.4853(10) 0.3696(7) 0.4877(6) 0.063(5) Uani 1 1 d . . . . .
H107 H 0.487518 0.375300 0.453653 0.075 Uiso 1 1 calc R U . . .
C27 C -0.0439(9) -0.0181(5) 0.6552(6) 0.047(4) Uani 1 1 d . . . . .
C109 C 0.4516(11) 0.3879(6) 1.0240(5) 0.064(5) Uani 1 1 d . . . . .
H109 H 0.396488 0.387636 1.025228 0.077 Uiso 1 1 calc R U . . .
B1 B 0.0346(10) -0.0050(6) 0.6872(6) 0.043(4) Uani 1 1 d . . . . .
C55 C 0.4592(8) 0.5059(6) 0.9543(5) 0.047(4) Uani 1 1 d . . . . .
B2 B 0.4476(9) 0.4929(6) 1.0128(6) 0.042(4) Uani 1 1 d . . . . .
C111 C 0.4105(9) 0.4821(6) 0.9189(5) 0.057(4) Uani 1 1 d . . . . .
H111 H 0.368105 0.461102 0.928972 0.069 Uiso 1 1 calc R U . . .
C7 C -0.0445(9) -0.0302(6) 0.6065(7) 0.058(5) Uani 1 1 d . . . . .
H7 H 0.003792 -0.032077 0.589868 0.069 Uiso 1 1 calc R U . . .
C113 C 0.5706(13) 0.3400(8) 1.0262(7) 0.082(6) Uani 1 1 d . . . . .
H113 H 0.597399 0.308019 1.029404 0.098 Uiso 1 1 calc R U . . .
C57 C 0.4250(13) 0.4896(8) 0.8688(6) 0.081(6) Uani 1 1 d . . . . .
H57 H 0.390927 0.474401 0.845670 0.097 Uiso 1 1 calc R U . . .
C115 C -0.1126(13) -0.0399(6) 0.5802(6) 0.070(5) Uani 1 1 d . . . . .
H115 H -0.110728 -0.046307 0.546221 0.084 Uiso 1 1 calc R U . . .
C29 C 0.1825(8) 0.0126(7) 0.6651(7) 0.069(5) Uani 1 1 d . . . . .
H29 H 0.195131 -0.007351 0.692944 0.083 Uiso 1 1 calc R U . . .
C117 C 0.5585(12) 0.1576(8) 0.9858(6) 0.082(6) Uani 1 1 d . . . . .
H117 H 0.571693 0.149423 1.018354 0.098 Uiso 1 1 calc R U . . .
C59 C 0.2205(9) 0.5243(7) 1.0190(6) 0.059(4) Uani 1 1 d . . . . .
H59 H 0.184826 0.545630 1.001887 0.071 Uiso 1 1 calc R U . . .
C119 C 0.2429(10) 0.0332(8) 0.6375(8) 0.085(7) Uani 1 1 d . . . . .
H119 H 0.295082 0.028861 0.648078 0.102 Uiso 1 1 calc R U . . .
C15 C 0.5444(10) 0.6153(7) 1.1092(6) 0.066(5) Uani 1 1 d . U . . .
H15 H 0.564155 0.641292 1.130239 0.080 Uiso 1 1 calc R U . . .
C121 C 0.4963(10) 0.6283(7) 1.0709(6) 0.064(5) Uani 1 1 d . . . . .
H121 H 0.484118 0.663508 1.064535 0.077 Uiso 1 1 calc R U . . .
C61 C 0.4898(12) 0.3406(8) 1.0269(7) 0.075(5) Uani 1 1 d . U . . .
H61 H 0.461255 0.309272 1.029415 0.091 Uiso 1 1 calc R U . . .
C123 C 0.5437(14) 0.2073(9) 0.9743(7) 0.097(7) Uani 1 1 d . . . . .
H123 H 0.545693 0.233633 0.998367 0.116 Uiso 1 1 calc R U . . .
C31 C 0.7804(5) 0.2419(5) 0.8255(5) 0.079(6) Uani 1 1 d G U . . .
H31 H 0.829405 0.258002 0.830562 0.094 Uiso 1 1 calc R U . . .
C125 C 0.7196(6) 0.2699(3) 0.8053(4) 0.071(5) Uani 1 1 d G . . . .
H125 H 0.726890 0.305204 0.796582 0.085 Uiso 1 1 calc R U . . .
C63 C 0.6479(5) 0.2464(4) 0.7979(4) 0.055(4) Uani 1 1 d G . . . .
H63 H 0.606299 0.265548 0.784065 0.067 Uiso 1 1 calc R U . . .
C127 C 0.6372(4) 0.1948(4) 0.8106(3) 0.047(3) Uani 1 1 d G . . . .
C2 C 0.6981(5) 0.1667(3) 0.8308(4) 0.062(4) Uani 1 1 d G . . . .
H2 H 0.690737 0.131487 0.839506 0.074 Uiso 1 1 calc R U . . .
C129 C 0.7697(4) 0.1903(5) 0.8382(4) 0.072(5) Uani 1 1 d G . . . .
H129 H 0.811328 0.171142 0.852024 0.086 Uiso 1 1 calc R U . . .
C65 C 0.1955(10) 0.4972(7) 1.0581(7) 0.065(5) Uani 1 1 d . . . . .
H65 H 0.142441 0.498622 1.067522 0.078 Uiso 1 1 calc R U . . .
C131 C 0.2480(10) 0.4672(6) 1.0842(6) 0.064(5) Uani 1 1 d . U . . .
H131 H 0.231085 0.448277 1.111791 0.077 Uiso 1 1 calc R U . . .
Cl1 Cl 0.7908(4) 0.3599(3) 0.8981(2) 0.114(2) Uani 1 1 d . . . . .
Cl2 Cl 0.7984(4) 0.1497(4) 0.6925(3) 0.147(3) Uani 1 1 d . . . . .
Cl4 Cl 0.8075(3) 0.1326(3) 0.5905(3) 0.135(3) Uani 1 1 d . . . . .
Cl8 Cl 0.8776(8) 0.4052(4) 0.9747(3) 0.242(6) Uani 1 1 d . . . . .
C33 C 0.8403(16) 0.4155(11) 0.9211(12) 0.173(16) Uani 1 1 d . . . . .
H33A H 0.882320 0.425227 0.898298 0.207 Uiso 1 1 calc R U . . .
H33B H 0.803441 0.444824 0.922985 0.207 Uiso 1 1 calc R U . . .
C133 C 0.8254(15) 0.1050(8) 0.6466(14) 0.170(16) Uani 1 1 d . . . . .
H13A H 0.881260 0.096374 0.649670 0.204 Uiso 1 1 calc R U . . .
H13B H 0.795064 0.072655 0.650137 0.204 Uiso 1 1 calc R U . . .
Cl3 Cl 0.3985(6) 0.5141(3) 0.6848(5) 0.211(5) Uani 1 1 d D U . . .
Cl5 Cl 0.2377(13) 0.5325(13) 0.7204(9) 0.126(13) Uani 0.36(4) 1 d D U P A 1
C67 C 0.3265(14) 0.5008(12) 0.7289(11) 0.228(18) Uani 1 1 d D U . . .
H67A H 0.316895 0.463044 0.729221 0.274 Uiso 0.36(4) 1 calc R U P A 1
H67B H 0.347222 0.510529 0.761120 0.274 Uiso 0.36(4) 1 calc R U P A 1
H67C H 0.286326 0.477663 0.715130 0.274 Uiso 0.64(4) 1 calc R U P A 2
H67D H 0.350103 0.483557 0.757338 0.274 Uiso 0.64(4) 1 calc R U P A 2
Cl5A Cl 0.288(3) 0.5559(7) 0.7449(10) 0.298(18) Uani 0.64(4) 1 d D . P A 2
Cl6 Cl 0.4220(6) 0.0212(3) 0.8478(5) 0.203(5) Uani 1 1 d D U . . .
Cl7 Cl 0.3117(5) -0.0085(3) 0.7748(4) 0.172(4) Uani 1 1 d D U . . .
C135 C 0.4047(12) 0.0211(12) 0.7836(6) 0.191(15) Uani 1 1 d D U . . .
H13C H 0.404571 0.056997 0.770829 0.229 Uiso 1 1 calc R U . . .
H13D H 0.445642 0.001222 0.766576 0.229 Uiso 1 1 calc R U . . .

loop_
_atom_site_aniso_label
_atom_site_aniso_U_11
_atom_site_aniso_U_22
_atom_site_aniso_U_33
_atom_site_aniso_U_23
_atom_site_aniso_U_13
_atom_site_aniso_U_12
F3 0.026(3) 0.033(4) 0.054(6) -0.004(3) 0.005(3) 0.006(3)
Dy1 0.0282(3) 0.0339(3) 0.0272(3) -0.0016(2) 0.0018(3) -0.0002(3)
F2 0.028(3) 0.038(4) 0.042(5) -0.005(3) 0.002(3) 0.003(3)
Dy2 0.0310(3) 0.0333(3) 0.0248(3) -0.0012(2) -0.0006(3) 0.0003(3)
F4 0.050(5) 0.059(4) 0.036(4) -0.004(3) -0.007(4) 0.003(4)
F1 0.030(4) 0.090(6) 0.034(4) -0.014(4) 0.010(3) -0.005(4)
N3 0.036(6) 0.037(6) 0.028(6) -0.003(5) 0.003(5) -0.002(5)
N2 0.034(6) 0.039(6) 0.025(5) -0.005(4) -0.003(5) 0.000(5)
N6 0.021(5) 0.045(6) 0.031(6) -0.002(4) 0.000(4) 0.005(4)
N11 0.031(6) 0.050(7) 0.027(6) 0.000(5) -0.004(5) 0.001(5)
N10 0.035(6) 0.036(6) 0.035(6) -0.001(5) -0.001(5) -0.004(5)
N5 0.028(5) 0.045(6) 0.033(6) 0.000(5) 0.006(5) 0.004(4)
N7 0.032(6) 0.033(5) 0.023(5) -0.004(4) 0.002(4) 0.007(5)
N12 0.035(6) 0.037(5) 0.026(5) 0.001(4) -0.004(4) 0.006(4)
C1 0.023(6) 0.042(7) 0.033(7) 0.007(6) -0.008(5) -0.002(6)
N4 0.035(6) 0.043(6) 0.027(6) -0.004(4) 0.003(5) -0.004(5)
N8 0.036(6) 0.040(6) 0.025(6) 0.006(5) -0.005(5) 0.004(5)
N9 0.037(6) 0.038(6) 0.021(5) 0.003(4) 0.000(4) -0.002(5)
C4 0.037(8) 0.048(8) 0.036(8) -0.011(6) -0.008(6) 0.004(6)
C6 0.034(7) 0.047(8) 0.027(7) 0.007(6) 0.002(5) 0.005(6)
C8 0.032(6) 0.038(7) 0.028(7) -0.002(6) -0.003(6) 0.003(5)
C10 0.030(7) 0.047(8) 0.034(7) -0.002(6) 0.000(6) 0.005(6)
C12 0.026(7) 0.054(8) 0.046(9) -0.003(7) 0.003(6) 0.009(6)
C14 0.032(7) 0.049(8) 0.021(6) 0.005(6) 0.001(5) 0.005(6)
C16 0.027(6) 0.038(7) 0.031(7) 0.009(6) 0.006(5) -0.002(6)
N1 0.026(5) 0.039(6) 0.030(6) 0.006(4) -0.002(4) -0.006(4)
C18 0.030(7) 0.037(7) 0.025(7) 0.006(5) -0.008(5) 0.005(5)
C20 0.043(8) 0.053(8) 0.022(6) 0.003(6) 0.000(5) 0.001(7)
C22 0.035(7) 0.044(7) 0.031(7) 0.006(6) 0.003(6) -0.006(6)
C24 0.046(9) 0.056(9) 0.050(9) -0.002(7) 0.014(7) 0.003(7)
C26 0.033(6) 0.059(8) 0.021(6) 0.000(5) -0.002(6) -0.003(7)
C28 0.030(7) 0.047(8) 0.030(7) -0.001(6) -0.004(6) -0.004(6)
C30 0.042(9) 0.048(9) 0.078(12) -0.003(8) 0.006(8) 0.002(7)
C32 0.037(7) 0.044(8) 0.032(7) 0.006(6) 0.003(6) -0.006(6)
C34 0.048(8) 0.042(8) 0.021(7) -0.001(6) -0.011(6) 0.000(6)
C36 0.036(7) 0.036(7) 0.029(8) 0.002(5) -0.003(6) -0.002(6)
C38 0.052(8) 0.044(8) 0.017(6) -0.002(5) 0.002(6) 0.006(6)
C40 0.037(9) 0.057(8) 0.046(8) -0.010(7) -0.002(7) -0.003(7)
C42 0.038(7) 0.045(7) 0.036(7) 0.000(5) -0.002(7) 0.008(7)
C44 0.028(6) 0.041(7) 0.025(6) 0.000(6) -0.001(5) -0.004(6)
C46 0.051(9) 0.053(9) 0.032(8) 0.003(6) 0.002(6) 0.001(7)
C48 0.031(7) 0.043(7) 0.031(7) -0.001(6) 0.006(6) 0.012(6)
C50 0.033(7) 0.045(7) 0.035(7) 0.000(5) -0.004(7) 0.004(7)
C52 0.041(8) 0.070(9) 0.024(8) -0.010(7) 0.007(6) -0.014(7)
C54 0.048(8) 0.048(7) 0.025(6) 0.006(5) -0.002(7) -0.002(7)
C56 0.039(7) 0.033(7) 0.023(6) -0.001(5) 0.000(5) 0.009(5)
C58 0.039(8) 0.040(7) 0.028(6) 0.007(5) -0.003(5) -0.001(6)
C60 0.040(8) 0.055(9) 0.029(7) -0.003(6) -0.007(6) 0.006(7)
C62 0.048(9) 0.048(8) 0.046(8) -0.013(7) -0.002(8) 0.002(7)
C64 0.047(8) 0.044(8) 0.021(7) -0.008(5) -0.008(6) 0.006(6)
C66 0.036(7) 0.065(9) 0.021(7) 0.006(6) 0.000(6) -0.006(7)
C68 0.042(8) 0.055(9) 0.030(7) -0.001(6) 0.014(6) 0.004(7)
C70 0.033(7) 0.046(8) 0.036(8) 0.008(6) 0.003(6) -0.008(6)
C72 0.025(6) 0.044(7) 0.060(10) -0.001(7) -0.007(7) -0.002(5)
C74 0.045(8) 0.052(9) 0.042(8) 0.005(7) 0.008(7) 0.000(7)
C76 0.038(7) 0.037(7) 0.034(8) 0.000(6) -0.010(6) -0.013(6)
C78 0.089(13) 0.054(10) 0.039(9) 0.000(7) -0.028(9) 0.008(9)
C80 0.070(10) 0.052(9) 0.032(8) -0.001(6) -0.004(7) -0.003(8)
C82 0.051(9) 0.043(8) 0.029(7) 0.010(6) 0.000(6) 0.004(6)
C84 0.036(8) 0.038(7) 0.047(8) 0.009(6) -0.003(7) 0.007(6)
C86 0.042(9) 0.071(11) 0.056(11) 0.012(8) -0.003(8) -0.018(8)
C88 0.033(8) 0.090(11) 0.050(9) -0.016(8) 0.001(7) -0.027(8)
C90 0.055(9) 0.081(11) 0.024(7) 0.002(7) -0.001(6) 0.005(8)
C92 0.066(10) 0.064(10) 0.025(7) -0.002(7) 0.010(7) -0.011(8)
C94 0.048(7) 0.043(6) 0.042(7) -0.005(6) -0.012(7) 0.003(7)
C96 0.031(8) 0.062(10) 0.051(9) -0.009(7) 0.021(7) 0.001(7)
C98 0.040(8) 0.056(9) 0.039(8) -0.006(7) 0.002(6) 0.002(7)
C100 0.035(8) 0.069(10) 0.027(7) -0.001(7) -0.001(6) -0.003(7)
C102 0.039(8) 0.061(9) 0.040(8) 0.009(7) -0.009(6) -0.013(7)
C104 0.050(10) 0.049(10) 0.096(15) -0.018(10) 0.000(10) -0.005(8)
C106 0.037(8) 0.041(8) 0.068(10) 0.001(7) -0.001(7) 0.002(6)
C108 0.035(7) 0.048(8) 0.037(8) 0.008(6) 0.002(6) -0.006(6)
C110 0.055(10) 0.078(11) 0.038(8) -0.024(7) -0.020(7) 0.000(8)
C112 0.074(13) 0.086(13) 0.037(10) -0.002(9) 0.007(9) 0.036(11)
C114 0.059(10) 0.064(10) 0.033(8) -0.012(7) 0.020(7) -0.010(8)
C116 0.043(9) 0.065(10) 0.050(10) -0.005(8) 0.004(7) 0.000(8)
C118 0.069(11) 0.064(10) 0.043(9) -0.001(8) -0.011(8) 0.020(9)
C120 0.041(8) 0.049(8) 0.073(10) 0.015(7) -0.005(9) -0.006(8)
C122 0.046(9) 0.043(7) 0.039(8) -0.011(6) -0.002(6) -0.004(6)
C124 0.058(9) 0.057(9) 0.026(7) 0.001(6) 0.001(6) 0.005(8)
C126 0.046(9) 0.073(10) 0.032(8) -0.011(7) -0.006(7) 0.010(8)
C128 0.034(7) 0.045(8) 0.026(7) -0.007(6) 0.010(5) 0.000(6)
C130 0.047(9) 0.058(9) 0.041(8) 0.013(7) -0.005(7) -0.004(7)
C132 0.035(9) 0.071(11) 0.073(13) 0.020(9) -0.008(8) 0.000(8)
C134 0.039(9) 0.087(12) 0.042(9) 0.001(8) 0.009(7) -0.001(8)
C136 0.082(12) 0.056(10) 0.035(8) -0.012(7) 0.003(8) -0.002(9)
C17 0.084(13) 0.071(11) 0.036(9) -0.014(8) -0.003(8) -0.007(10)
C69 0.039(8) 0.083(12) 0.043(9) 0.015(8) 0.010(7) -0.015(8)
C35 0.049(9) 0.082(11) 0.039(8) 0.004(8) -0.003(7) 0.027(8)
C71 0.044(8) 0.042(8) 0.062(11) 0.000(7) 0.008(7) -0.016(7)
C9 0.036(9) 0.074(12) 0.091(15) 0.017(11) -0.012(9) -0.006(8)
C73 0.085(13) 0.083(13) 0.040(10) -0.011(9) 0.009(9) 0.000(10)
C37 0.040(9) 0.066(10) 0.058(10) 0.027(8) -0.003(7) -0.009(7)
C75 0.065(12) 0.058(10) 0.061(11) 0.005(8) 0.005(8) 0.002(8)
C19 0.13(2) 0.095(16) 0.048(12) 0.041(11) -0.005(12) -0.010(14)
C77 0.144(19) 0.070(12) 0.039(10) 0.005(9) -0.028(11) 0.028(13)
C39 0.051(10) 0.065(11) 0.061(11) -0.007(9) -0.021(8) 0.005(8)
C79 0.049(10) 0.124(17) 0.047(10) -0.033(10) -0.013(8) 0.003(10)
C5 0.048(10) 0.061(10) 0.074(12) 0.005(9) 0.000(9) -0.009(8)
C81 0.082(12) 0.066(11) 0.040(9) -0.008(8) -0.014(9) 0.010(9)
C41 0.074(10) 0.100(11) 0.077(11) -0.016(9) -0.007(9) 0.008(9)
C83 0.054(9) 0.116(12) 0.070(10) -0.033(9) -0.002(8) 0.009(9)
C21 0.049(8) 0.110(11) 0.059(9) -0.021(8) 0.003(7) -0.018(8)
C85 0.026(7) 0.118(14) 0.033(8) -0.021(8) 0.007(6) -0.016(8)
C43 0.030(7) 0.070(10) 0.032(7) -0.004(6) -0.005(6) -0.017(7)
C87 0.039(8) 0.084(11) 0.066(10) -0.006(8) 0.001(9) 0.002(9)
C11 0.054(9) 0.046(8) 0.078(13) -0.005(9) -0.018(9) 0.008(7)
C89 0.052(10) 0.063(10) 0.047(9) 0.002(8) -0.007(8) 0.005(8)
C45 0.048(9) 0.046(8) 0.037(8) -0.009(6) -0.006(6) 0.005(7)
C91 0.051(10) 0.077(12) 0.073(12) -0.019(10) 0.021(9) -0.009(9)
C23 0.116(17) 0.092(14) 0.021(9) -0.001(8) -0.011(10) 0.011(12)
C93 0.042(8) 0.045(8) 0.057(10) -0.003(7) -0.001(7) 0.001(6)
C47 0.053(10) 0.056(9) 0.053(10) -0.006(7) 0.017(8) 0.001(7)
C95 0.037(8) 0.048(8) 0.051(9) 0.010(7) 0.000(6) 0.005(6)
C3 0.080(13) 0.067(11) 0.042(10) 0.005(8) -0.004(9) -0.009(9)
C97 0.094(14) 0.091(13) 0.042(9) -0.015(8) -0.030(10) 0.050(12)
C49 0.067(12) 0.070(11) 0.061(12) 0.005(9) 0.025(9) 0.021(9)
C99 0.115(17) 0.101(16) 0.029(10) 0.013(10) 0.007(10) -0.005(13)
C25 0.047(10) 0.067(11) 0.097(15) 0.014(10) 0.012(10) 0.001(8)
C101 0.058(10) 0.106(15) 0.035(9) -0.001(9) 0.003(8) 0.013(10)
C51 0.060(10) 0.055(9) 0.051(10) -0.006(7) -0.011(8) 0.013(8)
C103 0.063(10) 0.048(9) 0.048(9) -0.003(7) 0.012(8) 0.001(7)
C13 0.071(13) 0.049(10) 0.096(16) 0.013(10) -0.045(12) -0.006(9)
C105 0.066(11) 0.055(10) 0.047(9) 0.016(8) 0.010(8) 0.010(8)
C53 0.065(10) 0.054(8) 0.044(8) 0.016(7) 0.013(8) 0.019(8)
C107 0.066(11) 0.090(13) 0.032(9) 0.016(9) 0.010(7) -0.008(10)
C27 0.047(9) 0.040(8) 0.054(10) 0.006(7) -0.010(7) -0.006(7)
C109 0.088(13) 0.066(11) 0.039(9) 0.005(8) 0.000(9) 0.010(10)
B1 0.046(10) 0.049(9) 0.036(9) 0.002(7) -0.001(7) 0.011(8)
C55 0.047(9) 0.057(9) 0.037(8) -0.006(7) -0.003(7) 0.008(7)
B2 0.039(9) 0.057(10) 0.030(9) 0.000(8) -0.002(7) 0.004(7)
C111 0.064(10) 0.076(11) 0.031(8) -0.008(7) -0.012(7) 0.006(8)
C7 0.051(10) 0.048(9) 0.075(12) 0.007(8) -0.029(9) -0.010(7)
C113 0.113(17) 0.064(12) 0.069(12) -0.005(10) -0.018(11) 0.036(12)
C57 0.107(16) 0.111(16) 0.026(9) -0.008(9) -0.018(9) 0.054(13)
C115 0.102(16) 0.047(9) 0.060(10) 0.000(7) -0.022(11) 0.005(10)
C29 0.026(8) 0.099(14) 0.082(13) 0.031(11) -0.006(8) -0.010(8)
C117 0.103(15) 0.097(15) 0.044(10) -0.007(11) -0.037(10) 0.015(12)
C59 0.043(9) 0.081(12) 0.055(11) -0.019(9) -0.012(8) 0.010(8)
C119 0.032(9) 0.097(15) 0.126(19) 0.034(14) -0.008(11) -0.010(9)
C15 0.059(9) 0.082(10) 0.058(9) -0.026(8) 0.008(7) -0.020(8)
C121 0.077(12) 0.059(11) 0.056(11) -0.013(8) 0.014(9) -0.012(9)
C61 0.090(11) 0.074(10) 0.062(9) 0.002(8) -0.006(8) 0.010(9)
C123 0.15(2) 0.093(16) 0.043(11) -0.014(10) -0.012(13) 0.027(15)
C31 0.052(9) 0.100(11) 0.084(11) -0.010(9) -0.009(8) -0.009(9)
C125 0.061(11) 0.082(13) 0.069(13) 0.006(9) -0.001(10) -0.009(10)
C63 0.050(10) 0.065(10) 0.052(10) 0.001(8) -0.005(7) -0.013(8)
C127 0.034(8) 0.066(9) 0.041(8) -0.004(7) -0.007(6) 0.007(7)
C2 0.034(8) 0.090(12) 0.062(11) 0.010(10) -0.010(7) 0.014(8)
C129 0.026(8) 0.109(15) 0.079(13) 0.002(12) -0.007(8) 0.003(9)
C65 0.045(10) 0.074(12) 0.076(13) -0.020(10) 0.004(9) -0.011(9)
C131 0.067(9) 0.062(9) 0.063(9) -0.005(7) 0.003(8) -0.006(8)
Cl1 0.094(4) 0.150(6) 0.098(5) 0.033(4) -0.003(4) -0.010(4)
Cl2 0.068(4) 0.245(10) 0.128(6) 0.010(6) -0.032(4) 0.021(5)
Cl4 0.066(4) 0.211(8) 0.127(6) -0.012(5) 0.014(4) -0.008(4)
Cl8 0.307(14) 0.268(12) 0.151(8) 0.063(8) -0.080(10) -0.160(12)
C33 0.13(2) 0.15(2) 0.24(4) 0.09(2) -0.10(2) -0.06(2)
C133 0.12(2) 0.066(14) 0.33(5) 0.03(2) -0.11(3) 0.030(14)
Cl3 0.189(10) 0.136(7) 0.308(14) 0.098(8) -0.060(9) -0.034(7)
Cl5 0.146(19) 0.12(2) 0.109(18) 0.028(14) 0.021(14) -0.007(13)
C67 0.27(4) 0.18(3) 0.24(4) 0.05(3) 0.10(3) -0.04(3)
Cl5A 0.59(5) 0.121(12) 0.18(2) 0.009(12) 0.09(3) -0.13(2)
Cl6 0.165(8) 0.124(6) 0.321(14) -0.041(8) -0.088(9) 0.032(6)
Cl7 0.125(6) 0.147(6) 0.242(11) -0.037(7) -0.044(7) 0.019(5)
C135 0.23(4) 0.17(3) 0.17(3) -0.05(2) -0.10(3) 0.01(2)

loop_
_atom_type_symbol
_atom_type_description
_atom_type_scat_dispersion_real
_atom_type_scat_dispersion_imag
_atom_type_scat_source
C C 0.0033 0.0016 'International Tables Vol C Tables 4.2.6.8 and 6.1.1.4'
H H 0.0000 0.0000 'International Tables Vol C Tables 4.2.6.8 and 6.1.1.4'
B B 0.0013 0.0007 'International Tables Vol C Tables 4.2.6.8 and 6.1.1.4'
Cl Cl 0.1484 0.1585 'International Tables Vol C Tables 4.2.6.8 and 6.1.1.4'
Dy Dy -0.1892 4.4098 'International Tables Vol C Tables 4.2.6.8 and 6.1.1.4'
F F 0.0171 0.0103 'International Tables Vol C Tables 4.2.6.8 and 6.1.1.4'
N N 0.0061 0.0033 'International Tables Vol C Tables 4.2.6.8 and 6.1.1.4'

loop_
_geom_angle_atom_site_label_1
_geom_angle_atom_site_label_2
_geom_angle_atom_site_label_3
_geom_angle
_geom_angle_site_symmetry_1
_geom_angle_site_symmetry_3
_geom_angle_publ_flag
Dy2 F3 Dy1 114.4(3) . . ?
F3 Dy1 F2 65.7(2) . . ?
F3 Dy1 Dy2 32.75(16) . . ?
F3 Dy1 N3 84.8(3) . . ?
F3 Dy1 N2 71.7(3) . . ?
F3 Dy1 N6 91.6(3) . . ?
F3 Dy1 N5 129.6(3) . . ?
F3 Dy1 N4 130.3(3) . . ?
F3 Dy1 N1 80.7(3) . . ?
F2 Dy1 Dy2 32.98(16) . . ?
F2 Dy1 N3 93.4(3) . . ?
F2 Dy1 N2 131.5(3) . . ?
F2 Dy1 N6 82.7(3) . . ?
F2 Dy1 N5 69.5(3) . . ?
F2 Dy1 N4 81.2(3) . . ?
F2 Dy1 N1 129.7(3) . . ?
F1 Dy1 F3 149.1(2) . . ?
F1 Dy1 F2 144.9(2) . . ?
F1 Dy1 Dy2 176.61(19) . . ?
F1 Dy1 N3 94.6(3) . . ?
F1 Dy1 N2 81.3(3) . . ?
F1 Dy1 N6 89.8(3) . . ?
F1 Dy1 N5 77.0(3) . . ?
F1 Dy1 N4 73.4(3) . . ?
F1 Dy1 N1 73.0(3) . . ?
N3 Dy1 Dy2 88.4(2) . . ?
N2 Dy1 Dy2 101.6(2) . . ?
N2 Dy1 N3 60.0(3) . . ?
N2 Dy1 N5 158.2(3) . . ?
N6 Dy1 Dy2 87.1(2) . . ?
N6 Dy1 N3 175.6(3) . . ?
N6 Dy1 N2 121.3(3) . . ?
N6 Dy1 N5 60.3(3) . . ?
N6 Dy1 N4 120.9(3) . . ?
N6 Dy1 N1 61.1(3) . . ?
N5 Dy1 Dy2 100.2(2) . . ?
N5 Dy1 N3 120.3(3) . . ?
N4 Dy1 Dy2 106.9(2) . . ?
N4 Dy1 N3 60.3(3) . . ?
N4 Dy1 N2 111.7(3) . . ?
N4 Dy1 N5 60.7(3) . . ?
N1 Dy1 Dy2 106.7(2) . . ?
N1 Dy1 N3 120.7(3) . . ?
N1 Dy1 N2 60.8(3) . . ?
N1 Dy1 N5 112.9(3) . . ?
N1 Dy1 N4 146.4(3) . . ?
Dy1 F2 Dy2 114.1(3) . . ?
F3 Dy2 Dy1 32.82(16) . . ?
F3 Dy2 F2 65.7(2) . . ?
F3 Dy2 N11 128.6(3) . . ?
F3 Dy2 N10 130.7(3) . . ?
F3 Dy2 N7 67.6(3) . . ?
F3 Dy2 N12 83.2(3) . . ?
F3 Dy2 N8 80.8(3) . . ?
F3 Dy2 N9 95.9(3) . . ?
F2 Dy2 Dy1 32.93(16) . . ?
F2 Dy2 N11 82.4(3) . . ?
F2 Dy2 N10 68.7(3) . . ?
F2 Dy2 N7 130.0(3) . . ?
F2 Dy2 N12 96.8(3) . . ?
F2 Dy2 N8 126.3(3) . . ?
F2 Dy2 N9 80.9(3) . . ?
F4 Dy2 F3 146.0(3) . . ?
F4 Dy2 Dy1 178.3(2) . . ?
F4 Dy2 F2 148.2(3) . . ?
F4 Dy2 N11 74.3(3) . . ?
F4 Dy2 N10 80.9(3) . . ?
F4 Dy2 N7 80.2(3) . . ?
F4 Dy2 N12 90.5(3) . . ?
F4 Dy2 N8 73.8(3) . . ?
F4 Dy2 N9 91.4(3) . . ?
N11 Dy2 Dy1 107.4(2) . . ?
N11 Dy2 N10 60.2(3) . . ?
N11 Dy2 N7 114.6(3) . . ?
N11 Dy2 N9 118.6(3) . . ?
N10 Dy2 Dy1 99.8(2) . . ?
N7 Dy2 Dy1 99.1(2) . . ?
N7 Dy2 N10 161.1(3) . . ?
N12 Dy2 Dy1 90.5(2) . . ?
N12 Dy2 N11 60.8(3) . . ?
N12 Dy2 N10 120.5(3) . . ?
N12 Dy2 N7 60.3(3) . . ?
N12 Dy2 N9 177.7(3) . . ?
N8 Dy2 Dy1 104.5(2) . . ?
N8 Dy2 N11 148.1(3) . . ?
N8 Dy2 N10 113.1(3) . . ?
N8 Dy2 N7 60.5(3) . . ?
N8 Dy2 N12 120.5(3) . . ?
N8 Dy2 N9 61.2(3) . . ?
N9 Dy2 Dy1 87.6(2) . . ?
N9 Dy2 N10 58.7(3) . . ?
N9 Dy2 N7 121.2(3) . . ?
C36 N3 Dy1 117.6(7) . . ?
C54 N3 Dy1 121.4(9) . . ?
C54 N3 C36 120.2(11) . . ?
C44 N2 Dy1 124.6(7) . . ?
C76 N2 Dy1 120.2(8) . . ?
C76 N2 C44 114.7(10) . . ?
C1 N6 Dy1 119.0(7) . . ?
C26 N6 Dy1 121.5(8) . . ?
C26 N6 C1 119.2(10) . . ?
C60 N11 Dy2 121.7(8) . . ?
C60 N11 C64 116.9(11) . . ?
C64 N11 Dy2 119.2(8) . . ?
C28 N10 Dy2 124.8(7) . . ?
C52 N10 Dy2 119.6(8) . . ?
C52 N10 C28 115.6(11) . . ?
C6 N5 Dy1 123.7(7) . . ?
C12 N5 Dy1 120.4(9) . . ?
C12 N5 C6 115.6(10) . . ?
C38 N7 Dy2 124.7(7) . . ?
C48 N7 Dy2 120.5(8) . . ?
C48 N7 C38 114.6(10) . . ?
C20 N12 Dy2 121.4(8) . . ?
C20 N12 C56 119.4(10) . . ?
C56 N12 Dy2 118.5(7) . . ?
N6 C1 H1 108.1 . . ?
N6 C1 C4 115.7(10) . . ?
N6 C1 C6 107.9(10) . . ?
C4 C1 H1 108.1 . . ?
C6 C1 H1 108.1 . . ?
C6 C1 C4 108.8(10) . . ?
C10 N4 Dy1 120.4(8) . . ?
C10 N4 C128 116.8(11) . . ?
C128 N4 Dy1 120.9(8) . . ?
C8 N8 Dy2 121.3(8) . . ?
C8 N8 C18 117.3(10) . . ?
C18 N8 Dy2 120.9(8) . . ?
C16 N9 Dy2 120.3(7) . . ?
C32 N9 Dy2 119.7(8) . . ?
C32 N9 C16 119.4(10) . . ?
C124 C4 C1 121.4(12) . . ?
C81 C4 C1 120.6(13) . . ?
C81 C4 C124 118.0(14) . . ?
N5 C6 C1 109.0(9) . . ?
N5 C6 H6 107.9 . . ?
N5 C6 C127 113.7(9) . . ?
C1 C6 H6 107.9 . . ?
C127 C6 C1 110.3(10) . . ?
C127 C6 H6 107.9 . . ?
N8 C8 C42 123.4(11) . . ?
N8 C8 C48 116.3(11) . . ?
C42 C8 C48 120.3(11) . . ?
N4 C10 C12 116.2(11) . . ?
N4 C10 C24 124.0(12) . . ?
C24 C10 C12 119.7(12) . . ?
N5 C12 C10 119.9(12) . . ?
N5 C12 H12 120.1 . . ?
C10 C12 H12 120.1 . . ?
C46 C14 C16 120.4(12) . . ?
C46 C14 C92 120.4(12) . . ?
C92 C14 C16 119.2(12) . . ?
N9 C16 C14 118.8(10) . . ?
N9 C16 H16 106.2 . . ?
N9 C16 C28 108.4(10) . . ?
C14 C16 H16 106.2 . . ?
C14 C16 C28 110.2(10) . . ?
C28 C16 H16 106.2 . . ?
C22 N1 Dy1 120.9(8) . . ?
C22 N1 C70 117.3(10) . . ?
C70 N1 Dy1 121.2(8) . . ?
N8 C18 C32 115.6(10) . . ?
N8 C18 C82 123.0(11) . . ?
C82 C18 C32 121.3(11) . . ?
N12 C20 H20 120.4 . . ?
N12 C20 C64 119.3(11) . . ?
C64 C20 H20 120.4 . . ?
N1 C22 C76 115.7(11) . . ?
N1 C22 C102 124.2(12) . . ?
C102 C22 C76 120.1(12) . . ?
C10 C24 H24 120.8 . . ?
C96 C24 C10 118.3(13) . . ?
C96 C24 H24 120.8 . . ?
N6 C26 H26 120.1 . . ?
N6 C26 C70 119.8(11) . . ?
C70 C26 H26 120.1 . . ?
N10 C28 C16 109.0(10) . . ?
N10 C28 H28 108.1 . . ?
N10 C28 C43 112.6(10) . . ?
C16 C28 H28 108.1 . . ?
C43 C28 C16 110.8(10) . . ?
C43 C28 H28 108.1 . . ?
C40 C30 H30 120.3 . . ?
C40 C30 C132 119.4(15) . . ?
C132 C30 H30 120.3 . . ?
N9 C32 C18 120.7(11) . . ?
N9 C32 H32 119.6 . . ?
C18 C32 H32 119.6 . . ?
C78 C34 C36 118.4(12) . . ?
C80 C34 C36 122.6(12) . . ?
C80 C34 C78 119.0(13) . . ?
N3 C36 C34 116.1(11) . . ?
N3 C36 H36 107.6 . . ?
N3 C36 C44 106.7(10) . . ?
C34 C36 H36 107.6 . . ?
C34 C36 C44 110.9(11) . . ?
C44 C36 H36 107.6 . . ?
N7 C38 H38 108.0 . . ?
N7 C38 C56 107.4(10) . . ?
C56 C38 H38 108.0 . . ?
C58 C38 N7 114.6(10) . . ?
C58 C38 H38 108.0 . . ?
C58 C38 C56 110.6(10) . . ?
C30 C40 H40 120.2 . . ?
C50 C40 C30 119.7(14) . . ?
C50 C40 H40 120.2 . . ?
C8 C42 H42 121.2 . . ?
C84 C42 C8 117.5(13) . . ?
C84 C42 H42 121.2 . . ?
N2 C44 C36 109.0(10) . . ?
N2 C44 H44 108.6 . . ?
N2 C44 C50 111.7(9) . . ?
C36 C44 H44 108.6 . . ?
C50 C44 C36 110.2(10) . . ?
C50 C44 H44 108.6 . . ?
C14 C46 H46 120.0 . . ?
C14 C46 C105 119.9(14) . . ?
C105 C46 H46 120.0 . . ?
N7 C48 C8 120.8(11) . . ?
N7 C48 H48 119.6 . . ?
C8 C48 H48 119.6 . . ?
C40 C50 C44 118.9(12) . . ?
C130 C50 C40 119.9(14) . . ?
C130 C50 C44 121.2(12) . . ?
N10 C52 H52 119.5 . . ?
N10 C52 C60 121.1(12) . . ?
C60 C52 H52 119.5 . . ?
N3 C54 H54 120.1 . . ?
N3 C54 C128 119.7(11) . . ?
C128 C54 H54 120.1 . . ?
N12 C56 C38 109.4(9) . . ?
N12 C56 H56 107.2 . . ?
N12 C56 C66 116.8(10) . . ?
C38 C56 H56 107.2 . . ?
C66 C56 C38 108.6(10) . . ?
C66 C56 H56 107.2 . . ?
C62 C58 C38 120.4(12) . . ?
C62 C58 C68 120.5(12) . . ?
C68 C58 C38 119.1(11) . . ?
N11 C60 C52 115.3(12) . . ?
N11 C60 C88 123.5(12) . . ?
C88 C60 C52 121.1(13) . . ?
C58 C62 H62 120.0 . . ?
C58 C62 C5 119.9(14) . . ?
C5 C62 H62 120.0 . . ?
N11 C64 C20 117.0(11) . . ?
N11 C64 C100 123.2(13) . . ?
C100 C64 C20 119.8(12) . . ?
C90 C66 C56 122.8(12) . . ?
C3 C66 C56 119.1(13) . . ?
C3 C66 C90 118.0(13) . . ?
C58 C68 H68 120.7 . . ?
C58 C68 C134 118.5(13) . . ?
C134 C68 H68 120.7 . . ?
N1 C70 C26 116.0(10) . . ?
N1 C70 C69 122.6(12) . . ?
C69 C70 C26 121.3(12) . . ?
C106 C72 B1 120.6(13) . . ?
C71 C72 C106 115.1(13) . . ?
C71 C72 B1 124.0(12) . . ?
C108 C74 H74 117.9 . . ?
C103 C74 H74 117.9 . . ?
C103 C74 C108 124.1(15) . . ?
N2 C76 C22 119.8(11) . . ?
N2 C76 H76 120.1 . . ?
C22 C76 H76 120.1 . . ?
C34 C78 H78 120.2 . . ?
C34 C78 C77 119.5(15) . . ?
C77 C78 H78 120.2 . . ?
C34 C80 H80 118.8 . . ?
C34 C80 C17 122.3(15) . . ?
C17 C80 H80 118.8 . . ?
C18 C82 H82 120.7 . . ?
C84 C82 C18 118.6(12) . . ?
C84 C82 H82 120.7 . . ?
C42 C84 H84 120.0 . . ?
C82 C84 C42 120.0(12) . . ?
C82 C84 H84 120.0 . . ?
C134 C86 H86 119.8 . . ?
C134 C86 C5 120.4(14) . . ?
C5 C86 H86 119.8 . . ?
C60 C88 H88 120.3 . . ?
C60 C88 C110 119.3(13) . . ?
C110 C88 H88 120.3 . . ?
C66 C90 H90 119.3 . . ?
C66 C90 C101 121.4(16) . . ?
C101 C90 H90 119.3 . . ?
C14 C92 H92 120.5 . . ?
C73 C92 C14 119.1(15) . . ?
C73 C92 H92 120.5 . . ?
C108 C94 H94 119.0 . . ?
C35 C94 H94 119.0 . . ?
C35 C94 C108 122.1(12) . . ?
C24 C96 H96 120.0 . . ?
C114 C96 C24 120.0(13) . . ?
C114 C96 H96 120.0 . . ?
C126 C98 B2 124.0(14) . . ?
C136 C98 C126 114.4(13) . . ?
C136 C98 B2 121.4(13) . . ?
C64 C100 H100 120.5 . . ?
C110 C100 C64 119.1(13) . . ?
C110 C100 H100 120.5 . . ?
C22 C102 H102 120.8 . . ?
C37 C102 C22 118.5(13) . . ?
C37 C102 H102 120.8 . . ?
C11 C104 H104 120.6 . . ?
C91 C104 H104 120.6 . . ?
C91 C104 C11 118.9(16) . . ?
C72 C106 H106 118.4 . . ?
C11 C106 C72 123.3(15) . . ?
C11 C106 H106 118.4 . . ?
C74 C108 C94 114.8(12) . . ?
C74 C108 B1 123.7(13) . . ?
C94 C108 B1 121.3(12) . . ?
C88 C110 H110 121.1 . . ?
C100 C110 C88 117.9(12) . . ?
C100 C110 H110 121.1 . . ?
C49 C112 H112 121.6 . . ?
C49 C112 C57 116.7(17) . . ?
C57 C112 H112 121.6 . . ?
C96 C114 H114 121.3 . . ?
C96 C114 C128 117.5(14) . . ?
C128 C114 H114 121.3 . . ?
C49 C116 H116 119.2 . . ?
C49 C116 C55 121.7(16) . . ?
C55 C116 H116 119.2 . . ?
C124 C118 H118 120.8 . . ?
C117 C118 H118 120.8 . . ?
C117 C118 C124 118.5(16) . . ?
C9 C120 H120 118.1 . . ?
C9 C120 C27 123.8(16) . . ?
C27 C120 H120 118.1 . . ?
C89 C122 C47 114.8(13) . . ?
C89 C122 B2 123.8(13) . . ?
C47 C122 B2 121.0(12) . . ?
C4 C124 C118 121.5(14) . . ?
C4 C124 H124 119.2 . . ?
C118 C124 H124 119.2 . . ?
C98 C126 H126 118.7 . . ?
C79 C126 C98 122.7(16) . . ?
C79 C126 H126 118.7 . . ?
N4 C128 C54 115.8(10) . . ?
N4 C128 C114 123.3(13) . . ?
C114 C128 C54 120.9(12) . . ?
C50 C130 H130 118.6 . . ?
C50 C130 C39 122.9(15) . . ?
C39 C130 H130 118.6 . . ?
C30 C132 H132 120.0 . . ?
C39 C132 C30 120.1(15) . . ?
C39 C132 H132 120.0 . . ?
C68 C134 H134 119.8 . . ?
C86 C134 C68 120.4(14) . . ?
C86 C134 H134 119.8 . . ?
C98 C136 H136 118.3 . . ?
C98 C136 C121 123.5(16) . . ?
C121 C136 H136 118.3 . . ?
C80 C17 H17 120.9 . . ?
C80 C17 C23 118.2(15) . . ?
C23 C17 H17 120.9 . . ?
C70 C69 H69 120.5 . . ?
C37 C69 C70 119.1(14) . . ?
C37 C69 H69 120.5 . . ?
C94 C35 H35 119.5 . . ?
C94 C35 C53 120.9(14) . . ?
C53 C35 H35 119.5 . . ?
C72 C71 H71 118.5 . . ?
C72 C71 C91 122.9(15) . . ?
C91 C71 H71 118.5 . . ?
C120 C9 H9 120.5 . . ?
C13 C9 C120 119.0(17) . . ?
C13 C9 H9 120.5 . . ?
C92 C73 H73 119.3 . . ?
C107 C73 C92 121.5(16) . . ?
C107 C73 H73 119.3 . . ?
C102 C37 C69 118.2(14) . . ?
C102 C37 H37 120.9 . . ?
C69 C37 H37 120.9 . . ?
C93 C75 H75 120.4 . . ?
C93 C75 C25 119.2(15) . . ?
C25 C75 H75 120.4 . . ?
C3 C19 H19 119.5 . . ?
C99 C19 H19 119.5 . . ?
C99 C19 C3 121.0(18) . . ?
C78 C77 H77 119.7 . . ?
C23 C77 C78 120.7(17) . . ?
C23 C77 H77 119.7 . . ?
C130 C39 C132 118.1(15) . . ?
C130 C39 H39 121.0 . . ?
C132 C39 H39 121.0 . . ?
C126 C79 H79 119.5 . . ?
C15 C79 C126 121.0(16) . . ?
C15 C79 H79 119.5 . . ?
C62 C5 H5 119.9 . . ?
C86 C5 C62 120.2(16) . . ?
C86 C5 H5 119.9 . . ?
C4 C81 H81 119.6 . . ?
C4 C81 C123 120.7(17) . . ?
C123 C81 H81 119.6 . . ?
C83 C41 H41 120.0 . . ?
C83 C41 C87 120.0 . . ?
C87 C41 H41 120.0 . . ?
C41 C83 H83 120.0 . . ?
C21 C83 C41 120.0 . . ?
C21 C83 H83 120.0 . . ?
C83 C21 H21 120.0 . . ?
C83 C21 C85 120.0 . . ?
C85 C21 H21 120.0 . . ?
C21 C85 H85 120.0 . . ?
C43 C85 C21 120.0 . . ?
C43 C85 H85 120.0 . . ?
C85 C43 C28 120.7(8) . . ?
C85 C43 C87 120.0 . . ?
C87 C43 C28 119.3(8) . . ?
C41 C87 H87 120.0 . . ?
C43 C87 C41 120.0 . . ?
C43 C87 H87 120.0 . . ?
C104 C11 H11 120.3 . . ?
C106 C11 C104 119.5(15) . . ?
C106 C11 H11 120.3 . . ?
C122 C89 H89 118.6 . . ?
C59 C89 C122 122.8(15) . . ?
C59 C89 H89 118.6 . . ?
C51 C45 C109 113.0(14) . . ?
C51 C45 B2 119.9(13) . . ?
C109 C45 B2 126.9(14) . . ?
C104 C91 C71 120.3(17) . . ?
C104 C91 H91 119.8 . . ?
C71 C91 H91 119.8 . . ?
C17 C23 H23 120.0 . . ?
C77 C23 C17 120.1(16) . . ?
C77 C23 H23 120.0 . . ?
C75 C93 H93 117.7 . . ?
C75 C93 C95 124.5(14) . . ?
C95 C93 H93 117.7 . . ?
C122 C47 H47 119.3 . . ?
C131 C47 C122 121.5(15) . . ?
C131 C47 H47 119.3 . . ?
C93 C95 B1 123.8(12) . . ?
C29 C95 C93 114.4(13) . . ?
C29 C95 B1 121.8(13) . . ?
C66 C3 C19 119.9(17) . . ?
C66 C3 H3 120.1 . . ?
C19 C3 H3 120.1 . . ?
C51 C97 H97 120.8 . . ?
C113 C97 H97 120.8 . . ?
C113 C97 C51 118.3(18) . . ?
C112 C49 C116 123.9(18) . . ?
C112 C49 H49 118.1 . . ?
C116 C49 H49 118.1 . . ?
C19 C99 H99 120.0 . . ?
C101 C99 C19 120.0(17) . . ?
C101 C99 H99 120.0 . . ?
C75 C25 H25 121.1 . . ?
C119 C25 C75 117.7(16) . . ?
C119 C25 H25 121.1 . . ?
C90 C101 H101 120.1 . . ?
C99 C101 C90 119.7(17) . . ?
C99 C101 H101 120.1 . . ?
C45 C51 C97 124.4(17) . . ?
C45 C51 H51 117.8 . . ?
C97 C51 H51 117.8 . . ?
C74 C103 H103 119.6 . . ?
C74 C103 C53 120.8(14) . . ?
C53 C103 H103 119.6 . . ?
C9 C13 H13 119.5 . . ?
C9 C13 C115 121.0(16) . . ?
C115 C13 H13 119.5 . . ?
C46 C105 H105 120.5 . . ?
C107 C105 C46 119.1(14) . . ?
C107 C105 H105 120.5 . . ?
C35 C53 C103 117.3(12) . . ?
C35 C53 H53 121.3 . . ?
C103 C53 H53 121.3 . . ?
C73 C107 C105 120.0(14) . . ?
C73 C107 H107 120.0 . . ?
C105 C107 H107 120.0 . . ?
C120 C27 B1 120.7(14) . . ?
C7 C27 C120 114.2(14) . . ?
C7 C27 B1 125.1(14) . . ?
C45 C109 H109 117.6 . . ?
C61 C109 C45 124.7(18) . . ?
C61 C109 H109 117.6 . . ?
C72 B1 C108 111.0(12) . . ?
C95 B1 C72 108.7(12) . . ?
C95 B1 C108 109.0(11) . . ?
C95 B1 C27 112.3(12) . . ?
C27 B1 C72 107.4(11) . . ?
C27 B1 C108 108.5(12) . . ?
C116 C55 B2 123.2(13) . . ?
C116 C55 C111 115.7(14) . . ?
C111 C55 B2 120.4(13) . . ?
C98 B2 C122 104.9(11) . . ?
C98 B2 C45 112.8(12) . . ?
C98 B2 C55 112.4(12) . . ?
C122 B2 C55 110.6(11) . . ?
C45 B2 C122 112.9(12) . . ?
C45 B2 C55 103.5(11) . . ?
C55 C111 H111 119.9 . . ?
C57 C111 C55 120.3(17) . . ?
C57 C111 H111 119.9 . . ?
C27 C7 H7 118.3 . . ?
C27 C7 C115 123.5(18) . . ?
C115 C7 H7 118.3 . . ?
C97 C113 H113 119.7 . . ?
C97 C113 C61 120.6(18) . . ?
C61 C113 H113 119.7 . . ?
C112 C57 C111 121.5(18) . . ?
C112 C57 H57 119.2 . . ?
C111 C57 H57 119.2 . . ?
C13 C115 C7 118.4(16) . . ?
C13 C115 H115 120.8 . . ?
C7 C115 H115 120.8 . . ?
C95 C29 H29 118.4 . . ?
C95 C29 C119 123.2(16) . . ?
C119 C29 H29 118.4 . . ?
C118 C117 H117 118.7 . . ?
C118 C117 C123 122.6(17) . . ?
C123 C117 H117 118.7 . . ?
C89 C59 H59 119.2 . . ?
C65 C59 C89 121.6(16) . . ?
C65 C59 H59 119.2 . . ?
C25 C119 C29 120.9(16) . . ?
C25 C119 H119 119.6 . . ?
C29 C119 H119 119.6 . . ?
C79 C15 H15 120.5 . . ?
C79 C15 C121 119.0(16) . . ?
C121 C15 H15 120.5 . . ?
C136 C121 H121 120.4 . . ?
C15 C121 C136 119.2(17) . . ?
C15 C121 H121 120.4 . . ?
C109 C61 C113 119(2) . . ?
C109 C61 H61 120.6 . . ?
C113 C61 H61 120.6 . . ?
C81 C123 H123 120.7 . . ?
C117 C123 C81 118.7(17) . . ?
C117 C123 H123 120.7 . . ?
C125 C31 H31 120.0 . . ?
C125 C31 C129 120.0 . . ?
C129 C31 H31 120.0 . . ?
C31 C125 H125 120.0 . . ?
C63 C125 C31 120.0 . . ?
C63 C125 H125 120.0 . . ?
C125 C63 H63 120.0 . . ?
C125 C63 C127 120.0 . . ?
C127 C63 H63 120.0 . . ?
C63 C127 C6 119.7(8) . . ?
C2 C127 C6 120.2(8) . . ?
C2 C127 C63 120.0 . . ?
C127 C2 H2 120.0 . . ?
C129 C2 C127 120.0 . . ?
C129 C2 H2 120.0 . . ?
C31 C129 H129 120.0 . . ?
C2 C129 C31 120.0 . . ?
C2 C129 H129 120.0 . . ?
C59 C65 H65 120.3 . . ?
C59 C65 C131 119.5(16) . . ?
C131 C65 H65 120.3 . . ?
C47 C131 H131 120.1 . . ?
C65 C131 C47 119.9(17) . . ?
C65 C131 H131 120.1 . . ?
Cl1 C33 H33A 109.2 . . ?
Cl1 C33 H33B 109.2 . . ?
Cl8 C33 Cl1 112.2(14) . . ?
Cl8 C33 H33A 109.2 . . ?
Cl8 C33 H33B 109.2 . . ?
H33A C33 H33B 107.9 . . ?
Cl2 C133 H13A 109.9 . . ?
Cl2 C133 H13B 109.9 . . ?
Cl4 C133 Cl2 108.8(11) . . ?
Cl4 C133 H13A 109.9 . . ?
Cl4 C133 H13B 109.9 . . ?
H13A C133 H13B 108.3 . . ?
Cl3 C67 H67A 108.4 . . ?
Cl3 C67 H67B 108.4 . . ?
Cl3 C67 H67C 110.2 . . ?
Cl3 C67 H67D 110.2 . . ?
Cl5 C67 Cl3 115.5(14) . . ?
Cl5 C67 H67A 108.4 . . ?
Cl5 C67 H67B 108.4 . . ?
H67A C67 H67B 107.5 . . ?
H67C C67 H67D 108.5 . . ?
Cl5A C67 Cl3 107.7(17) . . ?
Cl5A C67 H67C 110.2 . . ?
Cl5A C67 H67D 110.2 . . ?
Cl6 C135 H13C 110.5 . . ?
Cl6 C135 H13D 110.5 . . ?
Cl7 C135 Cl6 106.3(10) . . ?
Cl7 C135 H13C 110.5 . . ?
Cl7 C135 H13D 110.5 . . ?
H13C C135 H13D 108.7 . . ?

loop_
_geom_bond_atom_site_label_1
_geom_bond_atom_site_label_2
_geom_bond_distance
_geom_bond_site_symmetry_2
_geom_bond_publ_flag
F3 Dy1 2.267(6) . ?
F3 Dy2 2.262(6) . ?
Dy1 F2 2.268(6) . ?
Dy1 Dy2 3.8080(7) . ?
Dy1 F1 2.264(8) . ?
Dy1 N3 2.659(10) . ?
Dy1 N2 2.654(10) . ?
Dy1 N6 2.626(10) . ?
Dy1 N5 2.657(9) . ?
Dy1 N4 2.635(10) . ?
Dy1 N1 2.630(9) . ?
F2 Dy2 2.271(6) . ?
Dy2 F4 2.105(7) . ?
Dy2 N11 2.660(10) . ?
Dy2 N10 2.706(10) . ?
Dy2 N7 2.672(9) . ?
Dy2 N12 2.645(9) . ?
Dy2 N8 2.639(10) . ?
Dy2 N9 2.661(9) . ?
N3 C36 1.505(16) . ?
N3 C54 1.255(15) . ?
N2 C44 1.501(15) . ?
N2 C76 1.259(15) . ?
N6 C1 1.483(14) . ?
N6 C26 1.273(15) . ?
N11 C60 1.332(17) . ?
N11 C64 1.347(16) . ?
N10 C28 1.479(16) . ?
N10 C52 1.280(16) . ?
N5 C6 1.499(15) . ?
N5 C12 1.258(15) . ?
N7 C38 1.503(15) . ?
N7 C48 1.272(15) . ?
N12 C20 1.279(15) . ?
N12 C56 1.470(15) . ?
C1 H1 1.0000 . ?
C1 C4 1.537(17) . ?
C1 C6 1.522(17) . ?
N4 C10 1.314(15) . ?
N4 C128 1.338(16) . ?
N8 C8 1.344(15) . ?
N8 C18 1.360(15) . ?
N9 C16 1.459(15) . ?
N9 C32 1.295(15) . ?
C4 C124 1.369(19) . ?
C4 C81 1.363(19) . ?
C6 H6 1.0000 . ?
C6 C127 1.512(14) . ?
C8 C42 1.409(17) . ?
C8 C48 1.429(17) . ?
C10 C12 1.461(18) . ?
C10 C24 1.404(18) . ?
C12 H12 0.9500 . ?
C14 C16 1.523(16) . ?
C14 C46 1.378(18) . ?
C14 C92 1.384(19) . ?
C16 H16 1.0000 . ?
C16 C28 1.531(17) . ?
N1 C22 1.327(15) . ?
N1 C70 1.331(16) . ?
C18 C32 1.446(17) . ?
C18 C82 1.397(16) . ?
C20 H20 0.9500 . ?
C20 C64 1.446(18) . ?
C22 C76 1.469(18) . ?
C22 C102 1.386(17) . ?
C24 H24 0.9500 . ?
C24 C96 1.38(2) . ?
C26 H26 0.9500 . ?
C26 C70 1.453(17) . ?
C28 H28 1.0000 . ?
C28 C43 1.510(14) . ?
C30 H30 0.9500 . ?
C30 C40 1.40(2) . ?
C30 C132 1.41(2) . ?
C32 H32 0.9500 . ?
C34 C36 1.523(17) . ?
C34 C78 1.372(19) . ?
C34 C80 1.368(18) . ?
C36 H36 1.0000 . ?
C36 C44 1.535(17) . ?
C38 H38 1.0000 . ?
C38 C56 1.557(17) . ?
C38 C58 1.487(17) . ?
C40 H40 0.9500 . ?
C40 C50 1.369(17) . ?
C42 H42 0.9500 . ?
C42 C84 1.397(17) . ?
C44 H44 1.0000 . ?
C44 C50 1.531(18) . ?
C46 H46 0.9500 . ?
C46 C105 1.397(19) . ?
C48 H48 0.9500 . ?
C50 C130 1.356(19) . ?
C52 H52 0.9500 . ?
C52 C60 1.452(17) . ?
C54 H54 0.9500 . ?
C54 C128 1.452(18) . ?
C56 H56 1.0000 . ?
C56 C66 1.535(16) . ?
C58 C62 1.384(17) . ?
C58 C68 1.402(17) . ?
C60 C88 1.386(18) . ?
C62 H62 0.9500 . ?
C62 C5 1.39(2) . ?
C64 C100 1.405(17) . ?
C66 C90 1.39(2) . ?
C66 C3 1.38(2) . ?
C68 H68 0.9500 . ?
C68 C134 1.405(19) . ?
C70 C69 1.394(18) . ?
C72 C106 1.394(18) . ?
C72 C71 1.38(2) . ?
C72 B1 1.65(2) . ?
C74 H74 0.9500 . ?
C74 C108 1.371(19) . ?
C74 C103 1.357(19) . ?
C76 H76 0.9500 . ?
C78 H78 0.9500 . ?
C78 C77 1.40(2) . ?
C80 H80 0.9500 . ?
C80 C17 1.37(2) . ?
C82 H82 0.9500 . ?
C82 C84 1.374(18) . ?
C84 H84 0.9500 . ?
C86 H86 0.9500 . ?
C86 C134 1.38(2) . ?
C86 C5 1.38(2) . ?
C88 H88 0.9500 . ?
C88 C110 1.400(19) . ?
C90 H90 0.9500 . ?
C90 C101 1.39(2) . ?
C92 H92 0.9500 . ?
C92 C73 1.38(2) . ?
C94 H94 0.9500 . ?
C94 C108 1.418(17) . ?
C94 C35 1.373(17) . ?
C96 H96 0.9500 . ?
C96 C114 1.35(2) . ?
C98 C126 1.413(19) . ?
C98 C136 1.40(2) . ?
C98 B2 1.59(2) . ?
C100 H100 0.9500 . ?
C100 C110 1.370(19) . ?
C102 H102 0.9500 . ?
C102 C37 1.38(2) . ?
C104 H104 0.9500 . ?
C104 C11 1.40(2) . ?
C104 C91 1.36(2) . ?
C106 H106 0.9500 . ?
C106 C11 1.38(2) . ?
C108 B1 1.65(2) . ?
C110 H110 0.9500 . ?
C112 H112 0.9500 . ?
C112 C49 1.36(2) . ?
C112 C57 1.39(3) . ?
C114 H114 0.9500 . ?
C114 C128 1.435(17) . ?
C116 H116 0.9500 . ?
C116 C49 1.37(2) . ?
C116 C55 1.40(2) . ?
C118 H118 0.9500 . ?
C118 C124 1.410(19) . ?
C118 C117 1.33(2) . ?
C120 H120 0.9500 . ?
C120 C9 1.38(2) . ?
C120 C27 1.41(2) . ?
C122 C89 1.406(19) . ?
C122 C47 1.436(19) . ?
C122 B2 1.66(2) . ?
C124 H124 0.9500 . ?
C126 H126 0.9500 . ?
C126 C79 1.38(2) . ?
C130 H130 0.9500 . ?
C130 C39 1.38(2) . ?
C132 H132 0.9500 . ?
C132 C39 1.38(2) . ?
C134 H134 0.9500 . ?
C136 H136 0.9500 . ?
C136 C121 1.41(2) . ?
C17 H17 0.9500 . ?
C17 C23 1.40(2) . ?
C69 H69 0.9500 . ?
C69 C37 1.39(2) . ?
C35 H35 0.9500 . ?
C35 C53 1.39(2) . ?
C71 H71 0.9500 . ?
C71 C91 1.40(2) . ?
C9 H9 0.9500 . ?
C9 C13 1.35(3) . ?
C73 H73 0.9500 . ?
C73 C107 1.35(2) . ?
C37 H37 0.9500 . ?
C75 H75 0.9500 . ?
C75 C93 1.38(2) . ?
C75 C25 1.42(2) . ?
C19 H19 0.9500 . ?
C19 C3 1.40(2) . ?
C19 C99 1.36(3) . ?
C77 H77 0.9500 . ?
C77 C23 1.35(2) . ?
C39 H39 0.9500 . ?
C79 H79 0.9500 . ?
C79 C15 1.38(2) . ?
C5 H5 0.9500 . ?
C81 H81 0.9500 . ?
C81 C123 1.42(2) . ?
C41 H41 0.9500 . ?
C41 C83 1.3900 . ?
C41 C87 1.3900 . ?
C83 H83 0.9500 . ?
C83 C21 1.3900 . ?
C21 H21 0.9500 . ?
C21 C85 1.3900 . ?
C85 H85 0.9500 . ?
C85 C43 1.3900 . ?
C43 C87 1.3900 . ?
C87 H87 0.9500 . ?
C11 H11 0.9500 . ?
C89 H89 0.9500 . ?
C89 C59 1.39(2) . ?
C45 C51 1.41(2) . ?
C45 C109 1.42(2) . ?
C45 B2 1.63(2) . ?
C91 H91 0.9500 . ?
C23 H23 0.9500 . ?
C93 H93 0.9500 . ?
C93 C95 1.398(19) . ?
C47 H47 0.9500 . ?
C47 C131 1.42(2) . ?
C95 B1 1.65(2) . ?
C95 C29 1.391(19) . ?
C3 H3 0.9500 . ?
C97 H97 0.9500 . ?
C97 C51 1.42(2) . ?
C97 C113 1.38(3) . ?
C49 H49 0.9500 . ?
C99 H99 0.9500 . ?
C99 C101 1.36(2) . ?
C25 H25 0.9500 . ?
C25 C119 1.37(3) . ?
C101 H101 0.9500 . ?
C51 H51 0.9500 . ?
C103 H103 0.9500 . ?
C103 C53 1.39(2) . ?
C13 H13 0.9500 . ?
C13 C115 1.38(3) . ?
C105 H105 0.9500 . ?
C105 C107 1.40(2) . ?
C53 H53 0.9500 . ?
C107 H107 0.9500 . ?
C27 B1 1.65(2) . ?
C27 C7 1.38(2) . ?
C109 H109 0.9500 . ?
C109 C61 1.39(2) . ?
C55 B2 1.66(2) . ?
C55 C111 1.427(19) . ?
C111 H111 0.9500 . ?
C111 C57 1.42(2) . ?
C7 H7 0.9500 . ?
C7 C115 1.40(2) . ?
C113 H113 0.9500 . ?
C113 C61 1.39(3) . ?
C57 H57 0.9500 . ?
C115 H115 0.9500 . ?
C29 H29 0.9500 . ?
C29 C119 1.39(2) . ?
C117 H117 0.9500 . ?
C117 C123 1.35(3) . ?
C59 H59 0.9500 . ?
C59 C65 1.35(2) . ?
C119 H119 0.9500 . ?
C15 H15 0.9500 . ?
C15 C121 1.38(2) . ?
C121 H121 0.9500 . ?
C61 H61 0.9500 . ?
C123 H123 0.9500 . ?
C31 H31 0.9500 . ?
C31 C125 1.3900 . ?
C31 C129 1.3900 . ?
C125 H125 0.9500 . ?
C125 C63 1.3900 . ?
C63 H63 0.9500 . ?
C63 C127 1.3900 . ?
C127 C2 1.3900 . ?
C2 H2 0.9500 . ?
C2 C129 1.3900 . ?
C129 H129 0.9500 . ?
C65 H65 0.9500 . ?
C65 C131 1.39(2) . ?
C131 H131 0.9500 . ?
Cl1 C33 1.78(3) . ?
Cl2 C133 1.77(3) . ?
Cl4 C133 1.73(3) . ?
Cl8 C33 1.63(3) . ?
C33 H33A 0.9900 . ?
C33 H33B 0.9900 . ?
C133 H13A 0.9900 . ?
C133 H13B 0.9900 . ?
Cl3 C67 1.767(12) . ?
Cl5 C67 1.750(12) . ?
C67 H67A 0.9900 . ?
C67 H67B 0.9900 . ?
C67 H67C 0.9900 . ?
C67 H67D 0.9900 . ?
C67 Cl5A 1.63(2) . ?
Cl6 C135 1.794(12) . ?
Cl7 C135 1.791(12) . ?
C135 H13C 0.9900 . ?
C135 H13D 0.9900 . ?

loop_
_geom_torsion_atom_site_label_1
_geom_torsion_atom_site_label_2
_geom_torsion_atom_site_label_3
_geom_torsion_atom_site_label_4
_geom_torsion
_geom_torsion_site_symmetry_1
_geom_torsion_site_symmetry_2
_geom_torsion_site_symmetry_3
_geom_torsion_site_symmetry_4
_geom_torsion_publ_flag
Dy1 N3 C36 C34 -179.1(8) . . . . ?
Dy1 N3 C36 C44 -54.9(11) . . . . ?
Dy1 N3 C54 C128 -7.7(16) . . . . ?
Dy1 N2 C44 C36 -14.5(13) . . . . ?
Dy1 N2 C44 C50 -136.5(8) . . . . ?
Dy1 N2 C76 C22 14.1(16) . . . . ?
Dy1 N6 C1 C4 -174.9(8) . . . . ?
Dy1 N6 C1 C6 -52.8(12) . . . . ?
Dy1 N6 C26 C70 -3.9(16) . . . . ?
Dy1 N5 C6 C1 -15.9(14) . . . . ?
Dy1 N5 C6 C127 -139.4(8) . . . . ?
Dy1 N5 C12 C10 5.6(17) . . . . ?
Dy1 N4 C10 C12 -17.1(16) . . . . ?
Dy1 N4 C10 C24 166.4(10) . . . . ?
Dy1 N4 C128 C54 13.3(15) . . . . ?
Dy1 N4 C128 C114 -167.2(10) . . . . ?
Dy1 N1 C22 C76 -12.0(15) . . . . ?
Dy1 N1 C22 C102 170.2(10) . . . . ?
Dy1 N1 C70 C26 5.9(15) . . . . ?
Dy1 N1 C70 C69 -173.6(11) . . . . ?
Dy2 N11 C60 C52 -16.7(17) . . . . ?
Dy2 N11 C60 C88 165.1(11) . . . . ?
Dy2 N11 C64 C20 15.1(15) . . . . ?
Dy2 N11 C64 C100 -164.8(10) . . . . ?
Dy2 N10 C28 C16 -11.4(14) . . . . ?
Dy2 N10 C28 C43 -134.7(8) . . . . ?
Dy2 N10 C52 C60 1.5(19) . . . . ?
Dy2 N7 C38 C56 -14.1(13) . . . . ?
Dy2 N7 C38 C58 -137.4(9) . . . . ?
Dy2 N7 C48 C8 4.1(16) . . . . ?
Dy2 N12 C20 C64 -8.7(16) . . . . ?
Dy2 N12 C56 C38 -52.5(11) . . . . ?
Dy2 N12 C56 C66 -176.3(8) . . . . ?
Dy2 N8 C8 C42 171.0(9) . . . . ?
Dy2 N8 C8 C48 -7.7(14) . . . . ?
Dy2 N8 C18 C32 9.0(15) . . . . ?
Dy2 N8 C18 C82 -168.6(9) . . . . ?
Dy2 N9 C16 C14 -178.8(8) . . . . ?
Dy2 N9 C16 C28 -52.1(11) . . . . ?
Dy2 N9 C32 C18 -12.2(16) . . . . ?
N3 C36 C44 N2 41.5(13) . . . . ?
N3 C36 C44 C50 164.4(10) . . . . ?
N3 C54 C128 N4 -3.6(18) . . . . ?
N3 C54 C128 C114 176.8(12) . . . . ?
N2 C44 C50 C40 51.4(16) . . . . ?
N2 C44 C50 C130 -130.6(13) . . . . ?
N6 C1 C4 C124 72.0(17) . . . . ?
N6 C1 C4 C81 -107.0(16) . . . . ?
N6 C1 C6 N5 40.8(13) . . . . ?
N6 C1 C6 C127 166.3(9) . . . . ?
N6 C26 C70 N1 -1.3(18) . . . . ?
N6 C26 C70 C69 178.2(13) . . . . ?
N11 C60 C88 C110 -2(2) . . . . ?
N11 C64 C100 C110 0(2) . . . . ?
N10 C28 C43 C85 -124.6(9) . . . . ?
N10 C28 C43 C87 56.4(12) . . . . ?
N10 C52 C60 N11 10(2) . . . . ?
N10 C52 C60 C88 -172.0(14) . . . . ?
N5 C6 C127 C63 57.4(12) . . . . ?
N5 C6 C127 C2 -125.3(9) . . . . ?
N7 C38 C56 N12 39.8(13) . . . . ?
N7 C38 C56 C66 168.4(10) . . . . ?
N7 C38 C58 C62 60.9(16) . . . . ?
N7 C38 C58 C68 -117.4(12) . . . . ?
N12 C20 C64 N11 -4.4(19) . . . . ?
N12 C20 C64 C100 175.5(12) . . . . ?
N12 C56 C66 C90 72.0(16) . . . . ?
N12 C56 C66 C3 -105.9(15) . . . . ?
C1 N6 C26 C70 -177.0(11) . . . . ?
C1 C4 C124 C118 -179.7(13) . . . . ?
C1 C4 C81 C123 179.0(17) . . . . ?
C1 C6 C127 C63 -65.4(11) . . . . ?
C1 C6 C127 C2 111.9(10) . . . . ?
N4 C10 C12 N5 8(2) . . . . ?
N4 C10 C24 C96 -1(2) . . . . ?
N8 C8 C42 C84 -2.0(18) . . . . ?
N8 C8 C48 N7 2.3(18) . . . . ?
N8 C18 C32 N9 2.3(18) . . . . ?
N8 C18 C82 C84 -3(2) . . . . ?
N9 C16 C28 N10 37.3(13) . . . . ?
N9 C16 C28 C43 161.7(9) . . . . ?
C4 C1 C6 N5 167.0(10) . . . . ?
C4 C1 C6 C127 -67.4(13) . . . . ?
C4 C81 C123 C117 1(3) . . . . ?
C6 N5 C12 C10 179.1(12) . . . . ?
C6 C1 C4 C124 -49.6(17) . . . . ?
C6 C1 C4 C81 131.4(15) . . . . ?
C6 C127 C2 C129 -177.3(10) . . . . ?
C8 N8 C18 C32 -179.0(11) . . . . ?
C8 N8 C18 C82 3.4(18) . . . . ?
C8 C42 C84 C82 2.7(18) . . . . ?
C10 N4 C128 C54 177.8(11) . . . . ?
C10 N4 C128 C114 -2.7(19) . . . . ?
C10 C24 C96 C114 1(2) . . . . ?
C12 N5 C6 C1 170.9(12) . . . . ?
C12 N5 C6 C127 47.4(15) . . . . ?
C12 C10 C24 C96 -177.4(13) . . . . ?
C14 C16 C28 N10 168.9(10) . . . . ?
C14 C16 C28 C43 -66.7(13) . . . . ?
C14 C46 C105 C107 1(2) . . . . ?
C14 C92 C73 C107 -1(3) . . . . ?
C16 N9 C32 C18 176.9(11) . . . . ?
C16 C14 C46 C105 -178.7(13) . . . . ?
C16 C14 C92 C73 178.4(14) . . . . ?
C16 C28 C43 C85 113.1(10) . . . . ?
C16 C28 C43 C87 -66.0(11) . . . . ?
N1 C22 C76 N2 -1.5(18) . . . . ?
N1 C22 C102 C37 3(2) . . . . ?
N1 C70 C69 C37 4(2) . . . . ?
C18 N8 C8 C42 -1.0(18) . . . . ?
C18 N8 C8 C48 -179.7(11) . . . . ?
C18 C82 C84 C42 -0.5(19) . . . . ?
C20 N12 C56 C38 118.5(12) . . . . ?
C20 N12 C56 C66 -5.3(16) . . . . ?
C20 C64 C100 C110 -179.9(13) . . . . ?
C22 N1 C70 C26 176.6(11) . . . . ?
C22 N1 C70 C69 -3(2) . . . . ?
C22 C102 C37 C69 -2(2) . . . . ?
C24 C10 C12 N5 -175.8(13) . . . . ?
C24 C96 C114 C128 -2(2) . . . . ?
C26 N6 C1 C4 -1.6(17) . . . . ?
C26 N6 C1 C6 120.5(12) . . . . ?
C26 C70 C69 C37 -175.5(14) . . . . ?
C28 N10 C52 C60 179.0(12) . . . . ?
C28 C43 C87 C41 179.1(9) . . . . ?
C30 C40 C50 C44 -180.0(13) . . . . ?
C30 C40 C50 C130 2(2) . . . . ?
C30 C132 C39 C130 1(3) . . . . ?
C32 N9 C16 C14 -8.0(17) . . . . ?
C32 N9 C16 C28 118.8(12) . . . . ?
C32 C18 C82 C84 179.8(12) . . . . ?
C34 C36 C44 N2 168.8(10) . . . . ?
C34 C36 C44 C50 -68.3(13) . . . . ?
C34 C78 C77 C23 5(3) . . . . ?
C34 C80 C17 C23 -1(3) . . . . ?
C36 N3 C54 C128 -176.9(11) . . . . ?
C36 C34 C78 C77 178.2(16) . . . . ?
C36 C34 C80 C17 179.9(15) . . . . ?
C36 C44 C50 C40 -69.8(15) . . . . ?
C36 C44 C50 C130 108.1(13) . . . . ?
C38 N7 C48 C8 179.9(11) . . . . ?
C38 C56 C66 C90 -52.3(17) . . . . ?
C38 C56 C66 C3 129.8(14) . . . . ?
C38 C58 C62 C5 178.8(13) . . . . ?
C38 C58 C68 C134 -178.8(12) . . . . ?
C40 C30 C132 C39 0(2) . . . . ?
C40 C50 C130 C39 -1(2) . . . . ?
C42 C8 C48 N7 -176.4(12) . . . . ?
C44 N2 C76 C22 -173.8(11) . . . . ?
C44 C50 C130 C39 -179.4(13) . . . . ?
C46 C14 C16 N9 68.1(16) . . . . ?
C46 C14 C16 C28 -57.9(16) . . . . ?
C46 C14 C92 C73 0(2) . . . . ?
C46 C105 C107 C73 -3(3) . . . . ?
C48 N7 C38 C56 170.2(10) . . . . ?
C48 N7 C38 C58 47.0(15) . . . . ?
C48 C8 C42 C84 176.6(11) . . . . ?
C50 C130 C39 C132 0(2) . . . . ?
C52 N10 C28 C16 171.2(12) . . . . ?
C52 N10 C28 C43 47.9(15) . . . . ?
C52 C60 C88 C110 -179.6(14) . . . . ?
C54 N3 C36 C34 -9.4(17) . . . . ?
C54 N3 C36 C44 114.8(12) . . . . ?
C56 N12 C20 C64 -179.4(11) . . . . ?
C56 C38 C58 C62 -60.6(15) . . . . ?
C56 C38 C58 C68 121.2(12) . . . . ?
C56 C66 C90 C101 -179.1(13) . . . . ?
C56 C66 C3 C19 -178.7(16) . . . . ?
C58 C38 C56 N12 165.5(10) . . . . ?
C58 C38 C56 C66 -66.0(13) . . . . ?
C58 C62 C5 C86 1(2) . . . . ?
C58 C68 C134 C86 -1(2) . . . . ?
C60 N11 C64 C20 178.4(12) . . . . ?
C60 N11 C64 C100 -1.5(19) . . . . ?
C60 C88 C110 C100 0(2) . . . . ?
C62 C58 C68 C134 3(2) . . . . ?
C64 N11 C60 C52 -179.6(12) . . . . ?
C64 N11 C60 C88 2(2) . . . . ?
C64 C100 C110 C88 1(2) . . . . ?
C66 C90 C101 C99 -1(3) . . . . ?
C68 C58 C62 C5 -3(2) . . . . ?
C70 N1 C22 C76 177.1(11) . . . . ?
C70 N1 C22 C102 -0.7(19) . . . . ?
C70 C69 C37 C102 -1(2) . . . . ?
C72 C106 C11 C104 1(2) . . . . ?
C72 C71 C91 C104 0(2) . . . . ?
C74 C108 B1 C72 138.6(13) . . . . ?
C74 C108 B1 C95 -101.8(15) . . . . ?
C74 C108 B1 C27 20.8(18) . . . . ?
C74 C103 C53 C35 1(2) . . . . ?
C76 N2 C44 C36 173.7(11) . . . . ?
C76 N2 C44 C50 51.7(14) . . . . ?
C76 C22 C102 C37 -174.7(13) . . . . ?
C78 C34 C36 N3 -107.6(15) . . . . ?
C78 C34 C36 C44 130.4(14) . . . . ?
C78 C34 C80 C17 0(3) . . . . ?
C78 C77 C23 C17 -5(3) . . . . ?
C80 C34 C36 N3 72.8(18) . . . . ?
C80 C34 C36 C44 -49.2(18) . . . . ?
C80 C34 C78 C77 -2(3) . . . . ?
C80 C17 C23 C77 3(3) . . . . ?
C82 C18 C32 N9 179.9(12) . . . . ?
C90 C66 C3 C19 3(2) . . . . ?
C92 C14 C16 N9 -110.7(14) . . . . ?
C92 C14 C16 C28 123.3(13) . . . . ?
C92 C14 C46 C105 0(2) . . . . ?
C92 C73 C107 C105 2(3) . . . . ?
C94 C108 B1 C72 -46.9(17) . . . . ?
C94 C108 B1 C95 72.7(16) . . . . ?
C94 C108 B1 C27 -164.7(12) . . . . ?
C94 C35 C53 C103 0(2) . . . . ?
C96 C114 C128 N4 3(2) . . . . ?
C96 C114 C128 C54 -177.8(13) . . . . ?
C98 C126 C79 C15 3(3) . . . . ?
C98 C136 C121 C15 -4(2) . . . . ?
C102 C22 C76 N2 176.4(13) . . . . ?
C106 C72 C71 C91 -1(2) . . . . ?
C106 C72 B1 C108 163.7(12) . . . . ?
C106 C72 B1 C95 43.9(16) . . . . ?
C106 C72 B1 C27 -77.8(15) . . . . ?
C108 C74 C103 C53 -1(2) . . . . ?
C108 C94 C35 C53 -1(2) . . . . ?
C116 C55 B2 C98 30(2) . . . . ?
C116 C55 B2 C122 146.8(14) . . . . ?
C116 C55 B2 C45 -92.1(16) . . . . ?
C116 C55 C111 C57 -3(2) . . . . ?
C118 C117 C123 C81 -1(4) . . . . ?
C120 C9 C13 C115 -2(3) . . . . ?
C120 C27 B1 C72 -33.9(18) . . . . ?
C120 C27 B1 C108 86.2(16) . . . . ?
C120 C27 B1 C95 -153.3(12) . . . . ?
C120 C27 C7 C115 3(2) . . . . ?
C122 C89 C59 C65 -1(3) . . . . ?
C122 C47 C131 C65 -2(2) . . . . ?
C124 C4 C81 C123 0(3) . . . . ?
C124 C118 C117 C123 0(3) . . . . ?
C126 C98 C136 C121 5(2) . . . . ?
C126 C98 B2 C122 107.4(15) . . . . ?
C126 C98 B2 C45 -16(2) . . . . ?
C126 C98 B2 C55 -132.4(14) . . . . ?
C126 C79 C15 C121 -2(3) . . . . ?
C128 N4 C10 C12 178.3(12) . . . . ?
C128 N4 C10 C24 2(2) . . . . ?
C132 C30 C40 C50 -1(2) . . . . ?
C134 C86 C5 C62 0(3) . . . . ?
C136 C98 C126 C79 -4(2) . . . . ?
C136 C98 B2 C122 -66.7(17) . . . . ?
C136 C98 B2 C45 170.1(13) . . . . ?
C136 C98 B2 C55 53.6(18) . . . . ?
C35 C94 C108 C74 1(2) . . . . ?
C35 C94 C108 B1 -174.0(13) . . . . ?
C71 C72 C106 C11 0(2) . . . . ?
C71 C72 B1 C108 -23.5(19) . . . . ?
C71 C72 B1 C95 -143.3(12) . . . . ?
C71 C72 B1 C27 95.0(15) . . . . ?
C9 C120 C27 B1 179.4(14) . . . . ?
C9 C120 C27 C7 -2(2) . . . . ?
C9 C13 C115 C7 3(2) . . . . ?
C75 C93 C95 B1 -178.0(14) . . . . ?
C75 C93 C95 C29 1(2) . . . . ?
C75 C25 C119 C29 5(3) . . . . ?
C19 C99 C101 C90 1(3) . . . . ?
C79 C15 C121 C136 2(2) . . . . ?
C5 C86 C134 C68 0(2) . . . . ?
C81 C4 C124 C118 -1(2) . . . . ?
C41 C83 C21 C85 0.0 . . . . ?
C83 C41 C87 C43 0.0 . . . . ?
C83 C21 C85 C43 0.0 . . . . ?
C21 C85 C43 C28 -179.1(9) . . . . ?
C21 C85 C43 C87 0.0 . . . . ?
C85 C43 C87 C41 0.0 . . . . ?
C87 C41 C83 C21 0.0 . . . . ?
C11 C104 C91 C71 2(2) . . . . ?
C89 C122 C47 C131 2(2) . . . . ?
C89 C122 B2 C98 91.8(15) . . . . ?
C89 C122 B2 C45 -145.0(13) . . . . ?
C89 C122 B2 C55 -29.6(19) . . . . ?
C89 C59 C65 C131 2(3) . . . . ?
C45 C109 C61 C113 1(3) . . . . ?
C91 C104 C11 C106 -2(2) . . . . ?
C93 C75 C25 C119 -3(3) . . . . ?
C93 C95 B1 C72 -90.1(16) . . . . ?
C93 C95 B1 C108 148.8(13) . . . . ?
C93 C95 B1 C27 28.6(19) . . . . ?
C93 C95 C29 C119 1(3) . . . . ?
C47 C122 C89 C59 -1(2) . . . . ?
C47 C122 B2 C98 -80.3(16) . . . . ?
C47 C122 B2 C45 42.9(17) . . . . ?
C47 C122 B2 C55 158.3(12) . . . . ?
C95 C29 C119 C25 -4(3) . . . . ?
C3 C66 C90 C101 -1(2) . . . . ?
C3 C19 C99 C101 1(4) . . . . ?
C97 C113 C61 C109 -2(3) . . . . ?
C49 C112 C57 C111 -2(3) . . . . ?
C49 C116 C55 B2 174.8(14) . . . . ?
C49 C116 C55 C111 4(2) . . . . ?
C99 C19 C3 C66 -4(3) . . . . ?
C25 C75 C93 C95 0(2) . . . . ?
C51 C45 C109 C61 1(2) . . . . ?
C51 C45 B2 C98 -50.2(18) . . . . ?
C51 C45 B2 C122 -169.0(12) . . . . ?
C51 C45 B2 C55 71.4(16) . . . . ?
C51 C97 C113 C61 0(3) . . . . ?
C103 C74 C108 C94 0(2) . . . . ?
C103 C74 C108 B1 174.7(14) . . . . ?
C27 C120 C9 C13 1(2) . . . . ?
C27 C7 C115 C13 -3(2) . . . . ?
C109 C45 C51 C97 -3(2) . . . . ?
C109 C45 B2 C98 134.5(14) . . . . ?
C109 C45 B2 C122 15.7(19) . . . . ?
C109 C45 B2 C55 -103.9(16) . . . . ?
B1 C72 C106 C11 173.7(13) . . . . ?
B1 C72 C71 C91 -174.3(13) . . . . ?
B1 C95 C29 C119 180.0(18) . . . . ?
B1 C27 C7 C115 -178.5(14) . . . . ?
C55 C116 C49 C112 -4(3) . . . . ?
C55 C111 C57 C112 2(3) . . . . ?
B2 C98 C126 C79 -178.8(14) . . . . ?
B2 C98 C136 C121 179.6(14) . . . . ?
B2 C122 C89 C59 -173.6(14) . . . . ?
B2 C122 C47 C131 175.1(13) . . . . ?
B2 C45 C51 C97 -179.0(13) . . . . ?
B2 C45 C109 C61 176.7(15) . . . . ?
B2 C55 C111 C57 -174.2(14) . . . . ?
C111 C55 B2 C98 -159.8(13) . . . . ?
C111 C55 B2 C122 -42.9(18) . . . . ?
C111 C55 B2 C45 78.2(16) . . . . ?
C7 C27 B1 C72 147.5(14) . . . . ?
C7 C27 B1 C108 -92.4(17) . . . . ?
C7 C27 B1 C95 28(2) . . . . ?
C113 C97 C51 C45 2(2) . . . . ?
C57 C112 C49 C116 3(3) . . . . ?
C29 C95 B1 C72 91.1(18) . . . . ?
C29 C95 B1 C108 -30(2) . . . . ?
C29 C95 B1 C27 -150.2(16) . . . . ?
C117 C118 C124 C4 1(3) . . . . ?
C59 C65 C131 C47 -1(2) . . . . ?
C31 C125 C63 C127 0.0 . . . . ?
C125 C31 C129 C2 0.0 . . . . ?
C125 C63 C127 C6 177.3(10) . . . . ?
C125 C63 C127 C2 0.0 . . . . ?
C63 C127 C2 C129 0.0 . . . . ?
C127 C2 C129 C31 0.0 . . . . ?
C129 C31 C125 C63 0.0 . . . . ?

loop_
_smtbx_masks_void_nr
_smtbx_masks_void_average_x
_smtbx_masks_void_average_y
_smtbx_masks_void_average_z
_smtbx_masks_void_volume
_smtbx_masks_void_count_electrons
_smtbx_masks_void_content
1 0.265 0.074 0.464 156.3 32.0 '2 H2O'
2 -0.265 0.574 0.036 156.3 32.5 '2 H2O'
3 0.235 0.926 0.964 156.3 32.2 '2 H2O'
4 0.148 0.203 0.082 12.8 0.9 ?
5 0.352 0.797 0.582 12.8 0.0 ?
6 0.765 0.426 0.536 156.3 32.4 '2 H2O'
7 0.648 0.297 0.918 12.8 0.9 ?
8 0.852 0.703 0.418 12.8 0.0 ?
